data_7028531
loop_
_publ_author_name
'Song, Ye'
'Zhang, Guonan'
'Qin, Xiaoting'
'Gao, Yanfei'
'Ding, Shuai'
'Wang, Yanqin'
'Du, Chunfang'
'Liu, Zhiliang'

_publ_section_title
;
 Chiral [NaMn(II)Mn(III)3] and [Na2Mn(II)2Mn(III)6] clusters constructed
 by chiral multidentate Schiff-base ligands: synthesis, structures, CD
 spectra and magnetic properties.
;
_journal_issue 10
_journal_name_full 'Dalton transactions (Cambridge, England : 2003)'
_journal_page_first 3880
_journal_page_last 3887
_journal_paper_doi 10.1039/c3dt51874d
_journal_volume 43
_journal_year 2014
_chemical_absolute_configuration unk
_chemical_formula_sum 'C71 H100 Cl Mn8 N27 Na2 O31'
_chemical_formula_weight 2348.73
_chemical_name_systematic
; 
 ? 
;
_space_group_IT_number 19
_symmetry_cell_setting orthorhombic
_symmetry_space_group_name_Hall 'P 2ac 2ab'
_symmetry_space_group_name_H-M 'P 21 21 21'
_atom_sites_solution_hydrogens geom
_atom_sites_solution_primary direct
_atom_sites_solution_secondary difmap
_audit_creation_method SHELXL-97
_cell_angle_alpha 90.00
_cell_angle_beta 90.00
_cell_angle_gamma 90.00
_cell_formula_units_Z 4
_cell_length_a 14.179(3)
_cell_length_b 26.633(5)
_cell_length_c 26.704(5)
_cell_measurement_temperature 293(2)
_cell_volume 10084(3)
_computing_structure_refinement 'SHELXL-97 (Sheldrick, 1997)'
_computing_structure_solution 'SHELXS-97 (Sheldrick, 1990)'
_diffrn_ambient_temperature 293(2)
_diffrn_measured_fraction_theta_full 1.000
_diffrn_measured_fraction_theta_max 1.000
_diffrn_radiation_monochromator graphite
_diffrn_radiation_source 'fine-focus sealed tube'
_diffrn_radiation_type MoK\a
_diffrn_radiation_wavelength 0.71073
_diffrn_reflns_av_R_equivalents 0.0471
_diffrn_reflns_av_sigmaI/netI 0.0428
_diffrn_reflns_limit_h_max 16
_diffrn_reflns_limit_h_min -16
_diffrn_reflns_limit_k_max 31
_diffrn_reflns_limit_k_min -31
_diffrn_reflns_limit_l_max 31
_diffrn_reflns_limit_l_min -31
_diffrn_reflns_number 84600
_diffrn_reflns_theta_full 25.02
_diffrn_reflns_theta_max 25.02
_diffrn_reflns_theta_min 1.53
_exptl_absorpt_coefficient_mu 1.090
_exptl_absorpt_correction_T_max 0.9577
_exptl_absorpt_correction_T_min 0.9475
_exptl_absorpt_correction_type multi-scan
_exptl_absorpt_process_details multi-scan
_exptl_crystal_density_diffrn 1.547
_exptl_crystal_density_method 'not measured'
_exptl_crystal_F_000 4808
_exptl_crystal_size_max 0.05
_exptl_crystal_size_mid 0.05
_exptl_crystal_size_min 0.04
_refine_diff_density_max 1.331
_refine_diff_density_min -1.277
_refine_diff_density_rms 0.121
_refine_ls_abs_structure_details 'Flack H D (1983), Acta Cryst. A39, 876-881'
_refine_ls_abs_structure_Flack 0.034(18)
_refine_ls_extinction_method none
_refine_ls_goodness_of_fit_ref 1.051
_refine_ls_hydrogen_treatment mixed
_refine_ls_matrix_type full
_refine_ls_number_parameters 1297
_refine_ls_number_reflns 17772
_refine_ls_number_restraints 4814
_refine_ls_restrained_S_all 1.042
_refine_ls_R_factor_all 0.0658
_refine_ls_R_factor_gt 0.0635
_refine_ls_shift/su_max 0.017
_refine_ls_shift/su_mean 0.009
_refine_ls_structure_factor_coef Fsqd
_refine_ls_weighting_details 'calc w=1/[\s^2^(Fo^2^)+(0.1207P)^2^+16.4941P] where P=(Fo^2^+2Fc^2^)/3'
_refine_ls_weighting_scheme calc
_refine_ls_wR_factor_gt 0.1870
_refine_ls_wR_factor_ref 0.1896
_reflns_number_gt 16965
_reflns_number_total 17772
_reflns_threshold_expression >2sigma(I)
_cod_data_source_file c3dt51874d.txt
_cod_data_source_block 2
_cod_depositor_comments
;
The following automatic conversions were performed:

'_symmetry_cell_setting' value 'Orthorhombic' changed to
'orthorhombic' according to
/usr/data/users/saulius/automatic-downloads/current/RSC/lib/dictionaries/cif_core.dic
dictionary named 'cif_core.dic' version 2.4.2 from 2011-04-26.

Automatic conversion script
Id: cif_fix_values 2281 2013-09-26 08:29:07Z andrius 
;
_cod_original_sg_symbol_H-M P212121
_cod_database_code 7028531

loop_
_symmetry_equiv_pos_as_xyz
'x, y, z'
'-x+1/2, -y, z+1/2'
'x+1/2, -y+1/2, -z'
'-x, y+1/2, -z+1/2'

loop_
_atom_site_label
_atom_site_type_symbol
_atom_site_fract_x
_atom_site_fract_y
_atom_site_fract_z
_atom_site_U_iso_or_equiv
_atom_site_adp_type
_atom_site_occupancy
_atom_site_symmetry_multiplicity
_atom_site_calc_flag
_atom_site_refinement_flags
_atom_site_disorder_assembly
_atom_site_disorder_group
C1 C 0.1923(4) 0.6462(2) 1.0750(2) 0.0332(10) Uani 1 1 d U A .
C3 C 0.2634(5) 0.6630(3) 1.1563(2) 0.0428(13) Uani 1 1 d U A .
H3 H 0.2616 0.6602 1.1910 0.051 Uiso 1 1 calc R . .
C4 C 0.3377(5) 0.6884(3) 1.1339(3) 0.0445(13) Uani 1 1 d U . .
H4 H 0.3852 0.7024 1.1534 0.053 Uiso 1 1 calc R . .
C5 C 0.3407(5) 0.6926(3) 1.0845(2) 0.0380(12) Uani 1 1 d U . .
H5 H 0.3902 0.7100 1.0697 0.046 Uiso 1 1 calc R . .
C6 C 0.2693(4) 0.6708(2) 1.0535(2) 0.0347(11) Uani 1 1 d U . .
C7 C 0.2826(4) 0.6738(2) 0.9994(2) 0.0315(10) Uani 1 1 d U A .
H7 H 0.3344 0.6917 0.9876 0.038 Uiso 1 1 calc R . .
C8 C 0.2532(4) 0.6520(2) 0.9120(2) 0.0283(11) Uani 1 1 d U A .
H8 H 0.2855 0.6203 0.9050 0.034 Uiso 1 1 calc R . .
C9 C 0.1582(4) 0.6516(2) 0.8858(2) 0.0332(10) Uani 1 1 d U . .
H9A H 0.1289 0.6844 0.8884 0.040 Uiso 1 1 calc R . .
H9B H 0.1666 0.6439 0.8506 0.040 Uiso 1 1 calc R . .
C10 C 0.3156(4) 0.6946(2) 0.8952(2) 0.0303(12) Uani 1 1 d U . .
H10A H 0.2884 0.7260 0.9056 0.045 Uiso 1 1 calc R . .
H10B H 0.3213 0.6941 0.8594 0.045 Uiso 1 1 calc R . .
H10C H 0.3769 0.6910 0.9100 0.045 Uiso 1 1 calc R . .
C11 C 0.1244(6) 0.6006(3) 1.1984(3) 0.0566(18) Uani 1 1 d U . .
H11A H 0.1847 0.5853 1.2043 0.085 Uiso 1 1 calc R . .
H11B H 0.0753 0.5770 1.2061 0.085 Uiso 1 1 calc R . .
H11C H 0.1178 0.6297 1.2193 0.085 Uiso 1 1 calc R . .
C12 C -0.0138(5) 0.4724(2) 1.0852(2) 0.0394(11) Uani 1 1 d U . .
C13 C -0.0367(5) 0.4795(3) 1.1359(2) 0.0428(12) Uani 1 1 d U . .
C14 C -0.0375(6) 0.4396(3) 1.1698(3) 0.0466(13) Uani 1 1 d U . .
H14 H -0.0551 0.4447 1.2030 0.056 Uiso 1 1 calc R . .
C15 C -0.0108(6) 0.3910(3) 1.1527(3) 0.0504(13) Uani 1 1 d U . .
H15 H -0.0072 0.3645 1.1753 0.060 Uiso 1 1 calc R . .
C16 C 0.0097(6) 0.3831(3) 1.1033(2) 0.0461(13) Uani 1 1 d U . .
H16 H 0.0258 0.3510 1.0925 0.055 Uiso 1 1 calc R . .
C17 C 0.0066(5) 0.4230(2) 1.0684(2) 0.0420(11) Uani 1 1 d U . .
C18 C 0.0203(5) 0.4120(3) 1.0169(2) 0.0443(12) Uani 1 1 d U A .
H18 H 0.0374 0.3792 1.0090 0.053 Uiso 1 1 calc R . .
C19 C 0.0241(5) 0.4259(3) 0.9269(3) 0.0470(13) Uani 1 1 d U A .
H19 H -0.0032 0.3923 0.9227 0.056 Uiso 1 1 calc R . .
C20 C 0.1308(8) 0.4237(4) 0.9181(4) 0.085(2) Uani 1 1 d U . .
H20A H 0.1453 0.3962 0.8962 0.127 Uiso 1 1 calc R . .
H20B H 0.1625 0.4191 0.9495 0.127 Uiso 1 1 calc R . .
H20C H 0.1514 0.4546 0.9031 0.127 Uiso 1 1 calc R . .
C21 C -0.1142(6) 0.5328(3) 1.1951(2) 0.0501(16) Uani 1 1 d U . .
H21A H -0.1695 0.5120 1.1933 0.075 Uiso 1 1 calc R . .
H21B H -0.1327 0.5672 1.1996 0.075 Uiso 1 1 calc R . .
H21C H -0.0761 0.5223 1.2230 0.075 Uiso 1 1 calc R . .
C22 C -0.2066(4) 0.6617(2) 1.0701(2) 0.0298(10) Uani 1 1 d U . .
C23 C -0.2000(4) 0.6655(2) 1.1232(2) 0.0322(11) Uani 1 1 d U . .
C24 C -0.2735(4) 0.6844(2) 1.1501(2) 0.0327(11) Uani 1 1 d U . .
H24 H -0.2703 0.6847 1.1849 0.039 Uiso 1 1 calc R . .
C25 C -0.3539(4) 0.7036(2) 1.1263(2) 0.0343(11) Uani 1 1 d U . .
H25 H -0.4037 0.7164 1.1450 0.041 Uiso 1 1 calc R . .
C26 C -0.3584(4) 0.7031(2) 1.0751(2) 0.0329(11) Uani 1 1 d U . .
H26 H -0.4107 0.7166 1.0591 0.040 Uiso 1 1 calc R . .
C27 C -0.2842(4) 0.6824(2) 1.0463(2) 0.0316(10) Uani 1 1 d U . .
C28 C -0.2903(4) 0.6872(2) 0.9925(2) 0.0302(10) Uani 1 1 d U A .
H28 H -0.3429 0.7036 0.9796 0.036 Uiso 1 1 calc R . .
C29 C -0.2344(4) 0.6804(2) 0.9060(2) 0.0331(11) Uani 1 1 d U A .
H29 H -0.1847 0.7047 0.8978 0.040 Uiso 1 1 calc R . .
C30 C -0.3274(5) 0.7025(3) 0.8878(2) 0.0438(15) Uani 1 1 d U . .
H30A H -0.3291 0.7019 0.8518 0.066 Uiso 1 1 calc R . .
H30B H -0.3331 0.7365 0.8993 0.066 Uiso 1 1 calc R . .
H30C H -0.3788 0.6829 0.9007 0.066 Uiso 1 1 calc R . .
C31 C -0.2069(4) 0.6311(2) 0.8827(2) 0.0319(10) Uani 1 1 d U . .
H31A H -0.2584 0.6073 0.8857 0.038 Uiso 1 1 calc R . .
H31B H -0.1931 0.6357 0.8474 0.038 Uiso 1 1 calc R . .
C32 C -0.0920(6) 0.6715(3) 1.1895(3) 0.0572(18) Uani 1 1 d U . .
H32A H -0.0996 0.7073 1.1870 0.086 Uiso 1 1 calc R . .
H32B H -0.0275 0.6639 1.1974 0.086 Uiso 1 1 calc R . .
H32C H -0.1324 0.6588 1.2154 0.086 Uiso 1 1 calc R . .
C33 C -0.2314(6) 0.5023(4) 0.9491(3) 0.0644(17) Uani 1 1 d DU A .
H33A H -0.2114 0.5122 0.9157 0.077 Uiso 1 1 calc R . .
H33B H -0.2232 0.4663 0.9520 0.077 Uiso 1 1 calc R . .
C34 C 0.2134(5) 0.6755(2) 0.5552(3) 0.0421(12) Uani 1 1 d U . .
C35 C 0.2199(6) 0.6805(3) 0.5027(3) 0.0465(13) Uani 1 1 d U A .
C36 C 0.2942(6) 0.7049(3) 0.4797(3) 0.0513(14) Uani 1 1 d U . .
H36 H 0.2973 0.7062 0.4450 0.062 Uiso 1 1 calc R . .
C37 C 0.3656(6) 0.7281(3) 0.5087(3) 0.0514(14) Uani 1 1 d U . .
H37 H 0.4162 0.7442 0.4935 0.062 Uiso 1 1 calc R . .
C38 C 0.3580(6) 0.7262(3) 0.5597(3) 0.0499(13) Uani 1 1 d U . .
H38 H 0.4035 0.7424 0.5788 0.060 Uiso 1 1 calc R . .
C39 C 0.2851(5) 0.7010(3) 0.5843(3) 0.0457(12) Uani 1 1 d U . .
C40 C 0.2786(6) 0.7055(3) 0.6368(3) 0.0503(13) Uani 1 1 d U . .
H40 H 0.3236 0.7251 0.6528 0.060 Uiso 1 1 calc R . .
C41 C 0.2100(7) 0.6920(3) 0.7201(3) 0.0607(15) Uani 1 1 d U . .
H41 H 0.1549 0.7137 0.7250 0.073 Uiso 1 1 calc R . .
C42 C 0.1809(6) 0.6420(3) 0.7414(3) 0.0539(12) Uani 1 1 d U . .
H42A H 0.2346 0.6194 0.7419 0.065 Uiso 1 1 calc R . .
H42B H 0.1588 0.6463 0.7755 0.065 Uiso 1 1 calc R . .
C43 C 0.2852(8) 0.7177(4) 0.7451(4) 0.086(2) Uani 1 1 d U . .
H43A H 0.3378 0.6954 0.7490 0.129 Uiso 1 1 calc R . .
H43B H 0.2641 0.7287 0.7775 0.129 Uiso 1 1 calc R . .
H43C H 0.3041 0.7463 0.7256 0.129 Uiso 1 1 calc R . .
C44 C 0.1311(7) 0.6759(3) 0.4263(3) 0.0587(18) Uani 1 1 d U A .
H44A H 0.1371 0.7118 0.4250 0.088 Uiso 1 1 calc R . .
H44B H 0.0691 0.6664 0.4154 0.088 Uiso 1 1 calc R . .
H44C H 0.1774 0.6609 0.4048 0.088 Uiso 1 1 calc R . .
C45 C 0.0298(5) 0.4797(2) 0.5296(2) 0.0395(11) Uani 1 1 d U . .
C46 C 0.0553(6) 0.4865(2) 0.4792(2) 0.0455(12) Uani 1 1 d U A .
C47 C 0.0547(6) 0.4477(3) 0.4452(3) 0.0499(14) Uani 1 1 d U . .
H47 H 0.0711 0.4536 0.4120 0.060 Uiso 1 1 calc R . .
C48 C 0.0294(6) 0.3992(3) 0.4606(2) 0.0481(14) Uani 1 1 d U . .
H48 H 0.0275 0.3730 0.4376 0.058 Uiso 1 1 calc R . .
C49 C 0.0076(5) 0.3907(2) 0.5099(2) 0.0408(12) Uani 1 1 d U . .
H49 H -0.0080 0.3584 0.5201 0.049 Uiso 1 1 calc R . .
C50 C 0.0084(5) 0.4304(2) 0.5459(2) 0.0406(11) Uani 1 1 d U . .
C51 C -0.0076(5) 0.4191(2) 0.5968(2) 0.0409(11) Uani 1 1 d U . .
H51 H -0.0211 0.3858 0.6043 0.049 Uiso 1 1 calc R . .
C52 C -0.0267(6) 0.4319(3) 0.6855(2) 0.0460(13) Uani 1 1 d U . .
H52 H -0.0045 0.3973 0.6899 0.055 Uiso 1 1 calc R . .
C53 C 0.0318(5) 0.4678(3) 0.7179(2) 0.0438(12) Uani 1 1 d U . .
H53A H 0.0134 0.4648 0.7527 0.053 Uiso 1 1 calc R . .
H53B H 0.0983 0.4597 0.7151 0.053 Uiso 1 1 calc R . .
C54 C -0.1317(6) 0.4352(3) 0.6965(3) 0.0539(17) Uani 1 1 d U . .
H54A H -0.1641 0.4119 0.6751 0.081 Uiso 1 1 d R . .
H54B H -0.1435 0.4268 0.7309 0.081 Uiso 1 1 d R . .
H54C H -0.1540 0.4686 0.6900 0.081 Uiso 1 1 d R . .
C55 C 0.1400(8) 0.5401(3) 0.4237(3) 0.073(2) Uani 1 1 d U A .
H55A H 0.1854 0.5133 0.4236 0.109 Uiso 1 1 calc R . .
H55B H 0.1723 0.5717 0.4242 0.109 Uiso 1 1 calc R . .
H55C H 0.1018 0.5379 0.3941 0.109 Uiso 1 1 calc R . .
C56 C -0.1851(6) 0.6435(3) 0.4848(3) 0.0480(13) Uani 1 1 d U A .
C57 C -0.1896(5) 0.6479(3) 0.5372(2) 0.0406(11) Uani 1 1 d U A .
C58 C -0.2723(5) 0.6687(3) 0.5578(2) 0.0416(11) Uani 1 1 d U . .
C59 C -0.3454(6) 0.6849(3) 0.5269(3) 0.0474(13) Uani 1 1 d U . .
H59 H -0.3993 0.6989 0.5410 0.057 Uiso 1 1 calc R . .
C60 C -0.3386(6) 0.6802(3) 0.4756(3) 0.0542(14) Uani 1 1 d U . .
H60 H -0.3877 0.6908 0.4552 0.065 Uiso 1 1 calc R . .
C61 C -0.2581(6) 0.6594(3) 0.4548(3) 0.0532(14) Uani 1 1 d U . .
H61 H -0.2534 0.6562 0.4202 0.064 Uiso 1 1 calc R . .
C62 C -0.2863(5) 0.6737(3) 0.6116(2) 0.0418(12) Uani 1 1 d U A .
H62 H -0.3409 0.6894 0.6229 0.050 Uiso 1 1 calc R . .
C63 C -0.2507(5) 0.6625(3) 0.6996(2) 0.0425(13) Uani 1 1 d U A .
H63 H -0.3192 0.6615 0.7045 0.051 Uiso 1 1 calc R . .
C64 C -0.2046(5) 0.6162(3) 0.7229(2) 0.0415(11) Uani 1 1 d U . .
H64A H -0.2045 0.6192 0.7591 0.050 Uiso 1 1 calc R . .
H64B H -0.2395 0.5863 0.7139 0.050 Uiso 1 1 calc R . .
C65 C -0.2115(6) 0.7114(3) 0.7182(3) 0.0560(18) Uani 1 1 d U . .
H65A H -0.2217 0.7140 0.7537 0.084 Uiso 1 1 calc R . .
H65B H -0.2426 0.7387 0.7016 0.084 Uiso 1 1 calc R . .
H65C H -0.1451 0.7128 0.7113 0.084 Uiso 1 1 calc R . .
C66 C -0.0983(8) 0.6140(4) 0.4148(3) 0.066(2) Uani 1 1 d U A .
H66A H -0.1477 0.5910 0.4060 0.099 Uiso 1 1 calc R . .
H66B H -0.0385 0.6001 0.4053 0.099 Uiso 1 1 calc R . .
H66C H -0.1079 0.6452 0.3975 0.099 Uiso 1 1 calc R . .
C67 C 0.2521(8) 0.5270(5) 0.6691(4) 0.088(2) Uani 1 1 d U . .
H67A H 0.2264 0.5282 0.7023 0.132 Uiso 1 1 calc R . .
H67B H 0.2997 0.5524 0.6656 0.132 Uiso 1 1 calc R . .
H67C H 0.2795 0.4945 0.6633 0.132 Uiso 1 1 calc R . .
C70 C -0.0254(6) 0.4609(3) 0.8965(3) 0.0589(13) Uani 1 1 d U . .
H70A H -0.0923 0.4532 0.8971 0.071 Uiso 1 1 calc R . .
H70B H -0.0038 0.4580 0.8621 0.071 Uiso 1 1 calc R . .
C71 C -0.3248(9) 0.5137(5) 0.9549(5) 0.107(4) Uani 1 1 d U . .
H71A H -0.3499 0.4953 0.9828 0.160 Uiso 1 1 calc R . .
H71B H -0.3586 0.5048 0.9250 0.160 Uiso 1 1 calc R . .
H71C H -0.3316 0.5491 0.9609 0.160 Uiso 1 1 calc R . .
Mn1 Mn 0.10602(6) 0.61813(3) 0.97969(3) 0.02643(19) Uani 1 1 d U A .
Mn2 Mn -0.00635(7) 0.51625(3) 0.98488(3) 0.0302(2) Uani 1 1 d U A .
Mn3 Mn -0.11696(6) 0.62873(3) 0.97645(3) 0.02662(19) Uani 1 1 d U A .
Mn4 Mn -0.01003(6) 0.57813(3) 0.86768(3) 0.02854(19) Uani 1 1 d U . .
Mn5 Mn -0.00138(7) 0.58086(3) 0.74849(3) 0.0311(2) Uani 1 1 d U . .
Mn6 Mn 0.11349(7) 0.63850(4) 0.64347(3) 0.0350(2) Uani 1 1 d U . .
Mn7 Mn 0.00980(7) 0.52300(3) 0.62989(3) 0.0323(2) Uani 1 1 d U . .
Mn8 Mn -0.10465(7) 0.62413(3) 0.63446(3) 0.0311(2) Uani 1 1 d U A .
N4 N -0.1005(4) 0.5405(2) 0.80658(18) 0.0370(9) Uani 1 1 d U A .
N5 N -0.1772(4) 0.5227(2) 0.8074(2) 0.0404(10) Uani 1 1 d U . .
N6 N -0.2530(5) 0.5057(3) 0.8061(3) 0.071(2) Uani 1 1 d U A .
N7 N 0.1530(4) 0.5359(2) 0.98559(19) 0.0363(10) Uani 1 1 d U . .
N10 N -0.0058(4) 0.44962(19) 0.63374(18) 0.0404(10) Uani 1 1 d U A .
N11 N 0.2153(4) 0.6845(2) 0.6644(2) 0.0472(11) Uani 1 1 d U A .
N12 N -0.2271(4) 0.6574(2) 0.64457(19) 0.0382(10) Uani 1 1 d U . .
N13 N -0.0054(4) 0.6921(2) 0.64580(19) 0.0400(10) Uani 1 1 d U A .
N14 N -0.0133(4) 0.7303(2) 0.62136(19) 0.0420(11) Uani 1 1 d U . .
N15 N -0.0216(5) 0.7668(3) 0.5998(3) 0.0660(19) Uani 1 1 d U A .
N16 N -0.1455(4) 0.5399(2) 0.6244(2) 0.0411(10) Uani 1 1 d U A .
N19 N -0.0215(4) 0.6384(2) 0.80924(17) 0.0354(9) Uani 1 1 d U A .
N20 N -0.0174(4) 0.6834(2) 0.80797(18) 0.0391(10) Uani 1 1 d U . .
N21 N -0.0132(6) 0.7260(3) 0.8077(3) 0.072(2) Uani 1 1 d U A .
N22 N -0.0042(3) 0.68829(18) 0.97239(16) 0.0309(9) Uani 1 1 d U . .
N23 N -0.0058(3) 0.72273(18) 1.00150(16) 0.0279(9) Uani 1 1 d U A .
N24 N -0.0073(4) 0.7579(2) 1.0278(2) 0.0426(12) Uani 1 1 d U . .
N25 N -0.2296(3) 0.67092(19) 0.96124(18) 0.0310(9) Uani 1 1 d U . .
N26 N 0.2282(3) 0.65356(18) 0.96693(16) 0.0280(9) Uani 1 1 d U . .
N27 N 0.0116(4) 0.4429(2) 0.9795(2) 0.0418(10) Uani 1 1 d U . .
Na2 Na -0.01650(16) 0.59441(9) 1.09080(8) 0.0319(5) Uani 1 1 d U . .
Na1 Na 0.0311(2) 0.60373(9) 0.52684(9) 0.0415(5) Uani 1 1 d U A .
O1 O 0.1455(4) 0.65909(18) 0.47677(17) 0.0492(10) Uani 1 1 d U . .
O2 O 0.1430(3) 0.65057(17) 0.57510(16) 0.0412(9) Uani 1 1 d U A .
O3 O 0.1093(3) 0.62183(18) 0.71194(15) 0.0411(8) Uani 1 1 d U A .
O4 O 0.0812(4) 0.53589(18) 0.46715(17) 0.0532(11) Uani 1 1 d U . .
O5 O 0.0257(3) 0.51954(16) 0.55909(15) 0.0393(8) Uani 1 1 d U A .
O6 O 0.0152(3) 0.51818(16) 0.70050(14) 0.0381(8) Uani 1 1 d U A .
O7 O -0.0604(3) 0.52786(17) 1.14909(16) 0.0414(9) Uani 1 1 d U A .
O8 O -0.0154(3) 0.51218(16) 1.05601(15) 0.0366(8) Uani 1 1 d U A .
O9 O -0.0102(3) 0.51314(16) 0.91444(14) 0.0380(8) Uani 1 1 d U A .
O10 O -0.0996(4) 0.6226(2) 0.46725(17) 0.0550(11) Uani 1 1 d U . .
O11 O -0.1132(3) 0.63530(17) 0.56346(15) 0.0402(8) Uani 1 1 d U . .
O12 O -0.1112(3) 0.61282(17) 0.70503(14) 0.0349(8) Uani 1 1 d U A .
O13 O -0.1159(3) 0.64917(16) 1.14368(14) 0.0368(8) Uani 1 1 d U A .
O14 O -0.1350(3) 0.63933(16) 1.04594(14) 0.0297(7) Uani 1 1 d U A .
O15 O -0.1248(3) 0.61211(16) 0.90818(14) 0.0322(7) Uani 1 1 d U A .
O16 O 0.0988(3) 0.61414(15) 0.90901(14) 0.0295(7) Uani 1 1 d U A .
O17 O 0.1207(3) 0.62719(16) 1.05037(14) 0.0324(7) Uani 1 1 d U A .
O18 O 0.1177(3) 0.61510(19) 1.14715(15) 0.0431(9) Uani 1 1 d U A .
O24 O -0.0132(3) 0.58720(15) 0.98823(13) 0.0290(7) Uani 1 1 d U A .
O25 O 0.0154(3) 0.59343(16) 0.62750(14) 0.0355(8) Uani 1 1 d U A .
O26 O 0.1761(4) 0.5359(3) 0.6323(2) 0.0716(12) Uani 1 1 d U A .
H26A H 0.1906 0.5121 0.6125 0.086 Uiso 1 1 d R . .
O27 O -0.1708(4) 0.5278(2) 0.9868(2) 0.0568(11) Uani 1 1 d DU . .
H27 H -0.200(3) 0.530(3) 1.0145(12) 0.085 Uiso 1 1 d D . .
C2 C 0.1919(4) 0.6418(3) 1.1281(2) 0.0374(11) Uani 1 1 d U . .
C68 C 0.5645(9) 0.5466(5) 0.8032(5) 0.097(3) Uani 1 1 d U . .
H68A H 0.5851 0.5286 0.8324 0.146 Uiso 1 1 calc R . .
H68B H 0.6079 0.5407 0.7763 0.146 Uiso 1 1 calc R . .
H68C H 0.5028 0.5352 0.7938 0.146 Uiso 1 1 calc R . .
C69 C 0.5615(9) 0.5959(5) 0.8135(5) 0.106(3) Uani 1 1 d U . .
H69A H 0.6072 0.6127 0.7929 0.127 Uiso 1 1 d R . .
H69B H 0.5789 0.6010 0.8478 0.127 Uiso 1 1 d R . .
O37 O 0.4727(9) 0.6181(5) 0.8042(4) 0.145(3) Uani 1 1 d U . .
H37A H 0.4326 0.6044 0.8217 0.217 Uiso 1 1 calc R . .
O36 O 0.1724(10) 0.8238(4) 0.7125(6) 0.170(4) Uani 1 1 d U . .
Cl1 Cl 0.52810(12) 0.76699(6) 0.69512(6) 0.0442(4) Uani 1 1 d U . .
O19 O 0.5371(6) 0.7367(3) 0.7379(3) 0.098(2) Uani 1 1 d U . .
O20 O 0.4401(4) 0.7930(3) 0.6951(3) 0.0768(17) Uani 1 1 d U . .
O21 O 0.6036(5) 0.8027(3) 0.6921(3) 0.092(2) Uani 1 1 d U . .
O22 O 0.5328(5) 0.7366(2) 0.6524(3) 0.0795(18) Uani 1 1 d U . .
O31 O 0.6905(2) 0.4012(2) 0.79877(17) 0.129(3) Uani 1 1 d GU . .
H31C H 0.6570 0.3827 0.7800 0.193 Uiso 1 1 d G . .
H31D H 0.6811 0.3935 0.8292 0.193 Uiso 1 1 d G . .
O32 O 0.4936(2) 0.40151(15) 0.81166(13) 0.099(2) Uani 1 1 d GU . .
H32D H 0.4778 0.3765 0.7937 0.148 Uiso 1 1 d G . .
H32E H 0.4536 0.4250 0.8080 0.148 Uiso 1 1 d G . .
O33 O 0.40839(16) 0.48717(13) 0.78319(10) 0.0993(18) Uani 1 1 d GU . .
H33C H 0.3562 0.4978 0.7948 0.149 Uiso 1 1 d G . .
H33D H 0.4017 0.4795 0.7525 0.149 Uiso 1 1 d G . .
N1 N 0.09799(17) 0.55228(11) 0.80984(9) 0.0374(11) Uani 0.794(5) 1 d PGU A 1
N2 N 0.17925(16) 0.54604(10) 0.81612(8) 0.0389(12) Uani 0.794(5) 1 d PGU A 1
N3 N 0.25808(16) 0.54339(10) 0.82626(9) 0.0531(18) Uani 0.794(5) 1 d PGU A 1
N8 N 0.1983(2) 0.51144(19) 1.01320(8) 0.0401(12) Uani 0.794(5) 1 d PGU A 1
N9 N 0.2475(3) 0.4857(2) 1.03609(9) 0.096(3) Uani 0.794(5) 1 d PGU A 1
N17 N -0.1985(3) 0.5124(2) 0.60453(13) 0.0419(13) Uani 0.794(5) 1 d PGU A 1
N18 N -0.2538(3) 0.4847(2) 0.58432(15) 0.074(2) Uani 0.794(5) 1 d PGU A 1
N1' N 0.09180(16) 0.54260(11) 0.80803(8) 0.0390(15) Uani 0.206(5) 1 d PGU A 2
N2' N 0.16867(16) 0.52336(10) 0.79853(8) 0.0468(18) Uani 0.206(5) 1 d PGU A 2
N3' N 0.22303(16) 0.50221(10) 0.80961(8) 0.063(4) Uani 0.206(5) 1 d PGU A 2
N9' N 0.2342(3) 0.5209(2) 1.05942(8) 0.036(3) Uani 0.206(5) 1 d PGU A 2
N8' N 0.2015(3) 0.5374(2) 1.02696(8) 0.0336(18) Uani 0.206(5) 1 d PGU A 2
N18' N -0.2387(3) 0.5214(2) 0.56039(14) 0.055(4) Uani 0.206(5) 1 d PGU A 2
N17' N -0.2016(3) 0.5394(2) 0.59045(13) 0.0394(18) Uani 0.206(5) 1 d PGU A 2

loop_
_atom_site_aniso_label
_atom_site_aniso_U_11
_atom_site_aniso_U_22
_atom_site_aniso_U_33
_atom_site_aniso_U_23
_atom_site_aniso_U_13
_atom_site_aniso_U_12
C1 0.033(2) 0.043(2) 0.024(2) -0.0010(19) -0.0024(18) -0.0012(19)
C3 0.046(3) 0.056(3) 0.026(2) 0.003(2) -0.004(2) 0.001(2)
C4 0.041(3) 0.058(3) 0.034(3) -0.005(2) -0.009(2) -0.006(2)
C5 0.035(2) 0.050(3) 0.029(2) -0.002(2) -0.004(2) -0.004(2)
C6 0.035(2) 0.044(2) 0.025(2) -0.001(2) -0.0010(19) -0.001(2)
C7 0.029(2) 0.040(2) 0.025(2) 0.002(2) -0.0008(19) -0.002(2)
C8 0.027(2) 0.035(2) 0.023(2) 0.000(2) 0.0033(19) 0.000(2)
C9 0.033(2) 0.043(2) 0.024(2) 0.0011(19) 0.0003(18) -0.0062(19)
C10 0.026(3) 0.039(3) 0.026(3) 0.005(2) -0.001(2) -0.003(2)
C11 0.062(4) 0.078(4) 0.030(3) 0.014(3) -0.006(3) -0.007(4)
C12 0.051(2) 0.036(2) 0.032(2) 0.0074(19) 0.000(2) 0.000(2)
C13 0.055(3) 0.038(2) 0.035(2) 0.004(2) 0.003(2) 0.001(2)
C14 0.066(3) 0.040(3) 0.034(3) 0.009(2) 0.006(2) 0.006(2)
C15 0.068(3) 0.043(3) 0.040(3) 0.011(2) 0.002(3) 0.005(3)
C16 0.060(3) 0.035(2) 0.043(3) 0.003(2) 0.001(3) 0.007(2)
C17 0.052(2) 0.036(2) 0.038(2) 0.002(2) 0.000(2) 0.002(2)
C18 0.057(2) 0.037(2) 0.039(2) 0.002(2) 0.002(2) 0.002(2)
C19 0.062(3) 0.041(3) 0.039(3) -0.003(2) 0.004(2) -0.008(2)
C20 0.096(5) 0.088(5) 0.070(5) 0.002(4) 0.015(4) 0.011(5)
C21 0.067(4) 0.051(4) 0.032(3) 0.004(3) 0.012(3) 0.004(3)
C22 0.034(2) 0.031(2) 0.024(2) -0.0004(18) 0.0066(18) 0.0010(19)
C23 0.039(2) 0.030(2) 0.028(2) 0.0028(19) 0.002(2) -0.003(2)
C24 0.043(2) 0.030(2) 0.025(2) -0.001(2) 0.008(2) 0.000(2)
C25 0.041(2) 0.031(2) 0.031(2) -0.004(2) 0.011(2) -0.003(2)
C26 0.037(2) 0.034(2) 0.028(2) -0.003(2) 0.006(2) 0.002(2)
C27 0.034(2) 0.032(2) 0.029(2) -0.0007(19) 0.0014(19) -0.0018(19)
C28 0.030(2) 0.035(2) 0.026(2) 0.0000(19) -0.0015(19) 0.0018(19)
C29 0.034(2) 0.041(3) 0.024(2) -0.001(2) 0.001(2) 0.000(2)
C30 0.042(3) 0.060(4) 0.030(3) 0.005(3) -0.007(3) 0.014(3)
C31 0.028(2) 0.045(2) 0.022(2) -0.006(2) -0.0006(18) 0.001(2)
C32 0.066(4) 0.067(4) 0.038(3) -0.012(3) -0.009(3) 0.012(4)
C33 0.060(3) 0.072(3) 0.061(3) -0.002(3) -0.006(3) -0.011(3)
C34 0.055(2) 0.034(2) 0.036(2) 0.009(2) 0.005(2) 0.006(2)
C35 0.063(3) 0.035(2) 0.042(3) 0.005(2) 0.011(2) 0.010(2)
C36 0.067(3) 0.046(3) 0.041(3) 0.013(2) 0.017(3) 0.009(3)
C37 0.061(3) 0.044(3) 0.050(3) 0.012(2) 0.011(3) 0.009(3)
C38 0.060(3) 0.042(3) 0.048(3) 0.009(2) 0.007(3) 0.008(2)
C39 0.058(3) 0.041(2) 0.039(2) 0.009(2) 0.005(2) 0.009(2)
C40 0.059(3) 0.048(2) 0.044(2) 0.007(2) -0.001(2) 0.001(2)
C41 0.078(3) 0.059(3) 0.045(3) 0.001(3) -0.007(3) -0.007(3)
C42 0.053(2) 0.064(3) 0.044(2) 0.002(2) -0.001(2) -0.003(2)
C43 0.091(5) 0.087(5) 0.080(5) 0.004(5) -0.008(5) -0.017(5)
C44 0.093(5) 0.047(4) 0.037(3) 0.008(3) -0.001(3) -0.005(4)
C45 0.059(2) 0.030(2) 0.030(2) -0.0022(19) 0.009(2) 0.010(2)
C46 0.071(3) 0.034(2) 0.032(2) -0.005(2) 0.014(2) 0.013(2)
C47 0.076(3) 0.040(3) 0.034(3) -0.004(2) 0.014(3) 0.009(3)
C48 0.069(3) 0.038(3) 0.037(3) -0.009(2) 0.013(2) 0.010(3)
C49 0.057(3) 0.031(2) 0.034(2) -0.006(2) 0.006(2) 0.010(2)
C50 0.060(3) 0.030(2) 0.032(2) -0.0051(19) 0.011(2) 0.007(2)
C51 0.060(2) 0.032(2) 0.031(2) -0.0063(19) 0.006(2) 0.007(2)
C52 0.068(3) 0.039(3) 0.031(2) 0.001(2) 0.005(2) 0.005(3)
C53 0.057(2) 0.045(2) 0.029(2) -0.002(2) -0.003(2) 0.012(2)
C54 0.076(4) 0.048(3) 0.038(3) -0.001(3) 0.016(3) -0.006(3)
C55 0.118(5) 0.049(4) 0.051(4) 0.009(3) 0.043(4) 0.010(4)
C56 0.068(3) 0.044(3) 0.033(2) 0.006(2) -0.011(2) -0.008(2)
C57 0.057(2) 0.036(2) 0.028(2) -0.0005(19) -0.010(2) -0.005(2)
C58 0.054(2) 0.037(2) 0.034(2) 0.001(2) -0.014(2) 0.001(2)
C59 0.058(3) 0.043(3) 0.041(3) 0.006(2) -0.018(2) -0.004(2)
C60 0.070(3) 0.052(3) 0.041(3) 0.009(3) -0.024(3) -0.009(3)
C61 0.075(3) 0.052(3) 0.033(3) 0.005(2) -0.017(3) -0.011(3)
C62 0.049(2) 0.042(2) 0.034(2) -0.001(2) -0.012(2) 0.003(2)
C63 0.041(3) 0.055(3) 0.031(3) -0.014(2) -0.006(2) 0.012(3)
C64 0.040(2) 0.056(3) 0.028(2) -0.009(2) -0.002(2) 0.003(2)
C65 0.057(4) 0.062(4) 0.049(4) -0.027(3) -0.008(3) 0.016(3)
C66 0.097(5) 0.069(4) 0.032(3) -0.007(3) 0.002(4) -0.014(4)
C67 0.099(5) 0.099(5) 0.066(4) -0.010(4) -0.015(4) 0.040(5)
C70 0.067(3) 0.061(3) 0.049(2) -0.003(2) 0.000(2) -0.004(2)
C71 0.103(8) 0.115(8) 0.101(7) -0.019(7) 0.023(6) -0.015(7)
Mn1 0.0264(4) 0.0340(4) 0.0189(4) -0.0009(3) 0.0002(3) -0.0026(3)
Mn2 0.0356(4) 0.0303(4) 0.0246(4) -0.0003(3) 0.0030(4) -0.0018(4)
Mn3 0.0255(4) 0.0351(4) 0.0192(4) -0.0012(3) 0.0012(3) 0.0020(3)
Mn4 0.0262(4) 0.0397(5) 0.0197(4) -0.0033(3) 0.0009(3) -0.0036(4)
Mn5 0.0304(4) 0.0438(5) 0.0190(4) -0.0042(3) -0.0011(3) 0.0038(4)
Mn6 0.0414(5) 0.0410(5) 0.0226(4) 0.0023(4) 0.0013(4) 0.0018(4)
Mn7 0.0473(5) 0.0294(4) 0.0202(4) -0.0020(3) 0.0036(4) 0.0082(4)
Mn8 0.0388(5) 0.0338(4) 0.0208(4) -0.0049(3) -0.0033(4) 0.0069(4)
N4 0.0354(19) 0.048(2) 0.0274(18) -0.0059(17) -0.0037(17) -0.0043(18)
N5 0.038(2) 0.047(2) 0.036(2) -0.010(2) -0.0046(19) -0.002(2)
N6 0.039(3) 0.089(5) 0.086(5) -0.021(4) 0.007(3) -0.024(3)
N7 0.037(2) 0.043(2) 0.0283(19) 0.0055(18) 0.0021(17) 0.0024(18)
N10 0.059(2) 0.035(2) 0.0270(19) 0.0001(17) 0.003(2) 0.0110(19)
N11 0.053(2) 0.051(2) 0.038(2) 0.006(2) 0.002(2) -0.006(2)
N12 0.043(2) 0.040(2) 0.032(2) -0.0054(18) -0.0064(18) 0.0056(18)
N13 0.046(2) 0.040(2) 0.0336(19) -0.0049(18) -0.003(2) 0.006(2)
N14 0.046(2) 0.045(2) 0.034(2) 0.001(2) -0.003(2) 0.005(2)
N15 0.065(4) 0.068(4) 0.064(4) 0.029(4) -0.013(3) -0.001(4)
N16 0.049(2) 0.046(2) 0.0282(19) -0.0045(18) -0.0029(18) 0.0032(19)
N19 0.0351(18) 0.0453(19) 0.0258(17) -0.0057(16) 0.0004(16) -0.0033(17)
N20 0.037(2) 0.048(2) 0.032(2) -0.0055(19) -0.0047(18) -0.0026(19)
N21 0.085(5) 0.047(4) 0.083(5) -0.004(3) -0.043(4) -0.010(3)
N22 0.0288(18) 0.0383(19) 0.0257(18) -0.0019(17) 0.0031(17) -0.0040(17)
N23 0.0248(19) 0.033(2) 0.0254(19) 0.0008(18) 0.0034(17) -0.0006(18)
N24 0.035(3) 0.050(3) 0.043(3) -0.012(3) 0.001(2) 0.003(2)
N25 0.0315(19) 0.037(2) 0.0246(19) -0.0012(17) 0.0001(17) -0.0029(17)
N26 0.0287(18) 0.0356(19) 0.0196(18) 0.0008(16) 0.0018(16) 0.0000(17)
N27 0.050(2) 0.039(2) 0.037(2) 0.0010(18) 0.004(2) -0.0036(19)
Na2 0.0355(11) 0.0377(11) 0.0226(9) 0.0029(8) 0.0023(8) 0.0008(9)
Na1 0.0661(14) 0.0322(11) 0.0262(10) 0.0009(9) 0.0033(10) 0.0050(10)
O1 0.075(2) 0.041(2) 0.0319(19) 0.0086(18) 0.0055(19) 0.0026(19)
O2 0.0544(19) 0.0410(18) 0.0280(16) 0.0043(15) 0.0070(16) 0.0050(16)
O3 0.0404(16) 0.0567(18) 0.0262(15) -0.0018(15) 0.0016(15) 0.0024(16)
O4 0.090(3) 0.036(2) 0.0331(19) 0.0026(17) 0.021(2) 0.007(2)
O5 0.0609(19) 0.0336(16) 0.0234(15) -0.0050(14) 0.0073(15) 0.0099(16)
O6 0.0494(18) 0.0433(17) 0.0215(15) -0.0009(14) -0.0044(15) 0.0098(16)
O7 0.058(2) 0.0376(19) 0.0291(18) 0.0062(16) 0.0099(17) 0.0020(18)
O8 0.0467(17) 0.0352(16) 0.0278(15) 0.0026(14) 0.0024(15) -0.0006(15)
O9 0.0442(17) 0.0417(17) 0.0280(15) -0.0040(14) -0.0036(15) -0.0006(16)
O10 0.082(3) 0.054(2) 0.0295(19) -0.0021(18) -0.005(2) -0.010(2)
O11 0.0541(18) 0.0388(17) 0.0278(16) -0.0031(14) -0.0038(15) 0.0034(16)
O12 0.0361(16) 0.0480(18) 0.0207(15) -0.0044(14) -0.0016(14) 0.0084(15)
O13 0.047(2) 0.0383(19) 0.0249(17) -0.0010(15) 0.0002(16) 0.0045(17)
O14 0.0300(15) 0.0372(16) 0.0219(15) 0.0008(14) 0.0034(13) 0.0019(14)
O15 0.0314(16) 0.0420(17) 0.0231(15) -0.0044(14) 0.0016(13) -0.0001(14)
O16 0.0294(15) 0.0370(16) 0.0220(15) -0.0029(14) -0.0002(13) -0.0043(14)
O17 0.0340(16) 0.0419(17) 0.0213(15) 0.0007(14) -0.0017(14) -0.0028(15)
O18 0.047(2) 0.058(2) 0.0243(17) 0.0038(17) -0.0029(17) -0.0035(19)
O24 0.0294(15) 0.0359(16) 0.0215(14) 0.0004(13) 0.0014(13) -0.0015(14)
O25 0.0439(17) 0.0379(16) 0.0245(15) -0.0058(14) 0.0035(15) 0.0067(15)
O26 0.071(2) 0.092(3) 0.051(2) -0.009(2) 0.000(2) 0.024(2)
O27 0.051(2) 0.072(2) 0.047(2) 0.006(2) -0.0003(19) -0.019(2)
C2 0.036(2) 0.047(2) 0.030(2) 0.004(2) -0.001(2) -0.003(2)
C68 0.090(6) 0.102(7) 0.099(7) -0.041(6) -0.026(6) 0.018(6)
C69 0.099(6) 0.120(7) 0.099(6) -0.035(6) -0.007(6) 0.013(6)
O37 0.144(6) 0.161(7) 0.129(6) -0.016(6) 0.001(6) 0.027(6)
O36 0.193(7) 0.101(6) 0.216(8) 0.014(6) -0.008(7) -0.016(6)
Cl1 0.0404(8) 0.0451(9) 0.0472(9) -0.0087(7) 0.0091(7) 0.0026(7)
O19 0.097(5) 0.119(5) 0.079(4) 0.033(4) 0.007(4) 0.007(4)
O20 0.055(3) 0.094(4) 0.081(4) -0.024(3) 0.001(3) 0.028(3)
O21 0.069(4) 0.086(4) 0.123(5) 0.013(4) -0.016(4) -0.019(3)
O22 0.096(4) 0.063(3) 0.080(4) -0.027(3) 0.006(3) 0.017(3)
O31 0.136(6) 0.113(6) 0.137(7) -0.002(5) 0.021(6) 0.003(6)
O32 0.117(5) 0.090(4) 0.090(4) -0.003(3) 0.002(5) 0.009(4)
O33 0.101(4) 0.102(4) 0.096(4) -0.009(3) 0.007(3) 0.017(3)
N1 0.038(2) 0.047(2) 0.027(2) -0.0045(19) -0.0032(19) 0.004(2)
N2 0.034(2) 0.052(3) 0.030(2) -0.004(2) -0.001(2) 0.006(2)
N3 0.034(3) 0.075(4) 0.050(4) 0.000(3) 0.000(3) 0.011(3)
N8 0.041(2) 0.049(3) 0.030(2) 0.016(2) -0.004(2) -0.002(2)
N9 0.077(6) 0.123(7) 0.089(6) 0.045(6) -0.017(5) 0.000(6)
N17 0.052(3) 0.049(3) 0.025(2) -0.012(2) -0.004(2) 0.001(2)
N18 0.064(5) 0.103(6) 0.055(5) -0.030(5) -0.006(4) -0.018(5)
N1' 0.040(3) 0.048(3) 0.029(3) -0.001(3) -0.001(3) 0.002(3)
N2' 0.047(3) 0.056(3) 0.038(3) -0.004(3) -0.001(3) 0.008(3)
N3' 0.057(7) 0.076(7) 0.055(7) 0.001(7) 0.005(7) 0.015(7)
N9' 0.030(6) 0.056(7) 0.023(6) 0.011(6) -0.008(6) 0.000(6)
N8' 0.034(3) 0.043(3) 0.024(3) 0.005(3) 0.001(3) 0.001(3)
N18' 0.066(7) 0.068(7) 0.033(7) -0.012(7) -0.014(7) 0.004(7)
N17' 0.051(3) 0.042(3) 0.026(3) -0.009(3) -0.004(3) 0.003(3)

loop_
_atom_type_symbol
_atom_type_description
_atom_type_scat_dispersion_real
_atom_type_scat_dispersion_imag
_atom_type_scat_source
C C 0.0033 0.0016 'International Tables Vol C Tables 4.2.6.8 and 6.1.1.4'
H H 0.0000 0.0000 'International Tables Vol C Tables 4.2.6.8 and 6.1.1.4'
Cl Cl 0.1484 0.1585 'International Tables Vol C Tables 4.2.6.8 and 6.1.1.4'
Mn Mn 0.3368 0.7283 'International Tables Vol C Tables 4.2.6.8 and 6.1.1.4'
N N 0.0061 0.0033 'International Tables Vol C Tables 4.2.6.8 and 6.1.1.4'
Na Na 0.0362 0.0249 'International Tables Vol C Tables 4.2.6.8 and 6.1.1.4'
O O 0.0106 0.0060 'International Tables Vol C Tables 4.2.6.8 and 6.1.1.4'

loop_
_geom_angle_atom_site_label_1
_geom_angle_atom_site_label_2
_geom_angle_atom_site_label_3
_geom_angle
O17 C1 C6 125.6(5)
O17 C1 C2 117.6(5)
C6 C1 C2 116.8(5)
C2 C3 C4 121.3(6)
C2 C3 H3 119.3
C4 C3 H3 119.3
C5 C4 C3 119.7(6)
C5 C4 H4 120.1
C3 C4 H4 120.2
C4 C5 C6 121.3(6)
C4 C5 H5 119.4
C6 C5 H5 119.4
C1 C6 C5 120.5(6)
C1 C6 C7 122.2(6)
C5 C6 C7 117.3(6)
N26 C7 C6 124.7(6)
N26 C7 H7 117.7
C6 C7 H7 117.7
C10 C8 N26 114.0(5)
C10 C8 C9 112.9(5)
N26 C8 C9 103.9(4)
C10 C8 H8 108.6
N26 C8 H8 108.6
C9 C8 H8 108.6
O16 C9 C8 108.9(5)
O16 C9 H9A 109.9
C8 C9 H9A 109.9
O16 C9 H9B 109.9
C8 C9 H9B 109.9
H9A C9 H9B 108.3
C8 C10 H10A 109.5
C8 C10 H10B 109.5
H10A C10 H10B 109.5
C8 C10 H10C 109.5
H10A C10 H10C 109.5
H10B C10 H10C 109.5
O18 C11 H11A 109.5
O18 C11 H11B 109.5
H11A C11 H11B 109.5
O18 C11 H11C 109.5
H11A C11 H11C 109.5
H11B C11 H11C 109.5
O8 C12 C13 117.3(6)
O8 C12 C17 124.2(5)
C13 C12 C17 118.4(6)
O7 C13 C14 122.9(6)
O7 C13 C12 115.4(6)
C14 C13 C12 121.7(6)
C13 C14 C15 118.7(6)
C13 C14 H14 120.7
C15 C14 H14 120.7
C16 C15 C14 120.5(6)
C16 C15 H15 119.7
C14 C15 H15 119.8
C15 C16 C17 120.8(6)
C15 C16 H16 119.6
C17 C16 H16 119.6
C16 C17 C18 118.6(6)
C16 C17 C12 119.6(6)
C18 C17 C12 121.7(6)
N27 C18 C17 126.8(6)
N27 C18 H18 116.6
C17 C18 H18 116.6
C70 C19 N27 106.4(6)
C70 C19 C20 115.1(7)
N27 C19 C20 105.8(7)
C70 C19 H19 109.8
N27 C19 H19 109.8
C20 C19 H19 109.8
C19 C20 H20A 109.5
C19 C20 H20B 109.5
H20A C20 H20B 109.5
C19 C20 H20C 109.5
H20A C20 H20C 109.5
H20B C20 H20C 109.5
O7 C21 H21A 109.5
O7 C21 H21B 109.5
H21A C21 H21B 109.5
O7 C21 H21C 109.5
H21A C21 H21C 109.5
H21B C21 H21C 109.5
O14 C22 C27 123.9(5)
O14 C22 C23 117.3(5)
C27 C22 C23 118.7(5)
C24 C23 O13 124.6(5)
C24 C23 C22 120.0(6)
O13 C23 C22 115.4(5)
C23 C24 C25 121.1(6)
C23 C24 H24 119.4
C25 C24 H24 119.4
C26 C25 C24 119.3(6)
C26 C25 H25 120.4
C24 C25 H25 120.4
C25 C26 C27 120.8(6)
C25 C26 H26 119.6
C27 C26 H26 119.6
C22 C27 C26 119.8(5)
C22 C27 C28 122.6(5)
C26 C27 C28 117.5(5)
N25 C28 C27 125.4(5)
N25 C28 H28 117.3
C27 C28 H28 117.3
N25 C29 C31 104.3(5)
N25 C29 C30 114.7(5)
C31 C29 C30 115.4(5)
N25 C29 H29 107.3
C31 C29 H29 107.3
C30 C29 H29 107.3
C29 C30 H30A 109.5
C29 C30 H30B 109.5
H30A C30 H30B 109.5
C29 C30 H30C 109.5
H30A C30 H30C 109.5
H30B C30 H30C 109.5
O15 C31 C29 108.7(5)
O15 C31 H31A 109.9
C29 C31 H31A 109.9
O15 C31 H31B 110.0
C29 C31 H31B 110.0
H31A C31 H31B 108.3
O13 C32 H32A 109.5
O13 C32 H32B 109.5
H32A C32 H32B 109.5
O13 C32 H32C 109.5
H32A C32 H32C 109.5
H32B C32 H32C 109.5
C71 C33 O27 112.4(9)
C71 C33 H33A 109.1
O27 C33 H33A 109.1
C71 C33 H33B 109.1
O27 C33 H33B 109.2
H33A C33 H33B 107.9
O2 C34 C35 120.0(7)
O2 C34 C39 123.7(6)
C35 C34 C39 116.3(7)
O1 C35 C36 123.5(7)
O1 C35 C34 114.2(6)
C36 C35 C34 122.3(8)
C35 C36 C37 120.5(7)
C35 C36 H36 119.8
C37 C36 H36 119.7
C38 C37 C36 118.2(7)
C38 C37 H37 120.9
C36 C37 H37 120.9
C37 C38 C39 123.1(8)
C37 C38 H38 118.5
C39 C38 H38 118.5
C38 C39 C40 118.5(7)
C38 C39 C34 119.5(6)
C40 C39 C34 121.8(7)
N11 C40 C39 125.3(7)
N11 C40 H40 117.3
C39 C40 H40 117.3
C43 C41 N11 119.2(8)
C43 C41 C42 116.8(8)
N11 C41 C42 105.7(6)
C43 C41 H41 104.5
N11 C41 H41 104.5
C42 C41 H41 104.5
O3 C42 C41 109.1(6)
O3 C42 H42A 109.9
C41 C42 H42A 109.9
O3 C42 H42B 109.8
C41 C42 H42B 109.8
H42A C42 H42B 108.3
C41 C43 H43A 109.5
C41 C43 H43B 109.5
H43A C43 H43B 109.5
C41 C43 H43C 109.5
H43A C43 H43C 109.5
H43B C43 H43C 109.5
O1 C44 H44A 109.5
O1 C44 H44B 109.5
H44A C44 H44B 109.5
O1 C44 H44C 109.5
H44A C44 H44C 109.5
H44B C44 H44C 109.5
O5 C45 C46 118.6(6)
O5 C45 C50 123.5(5)
C46 C45 C50 117.9(6)
C47 C46 O4 123.8(6)
C47 C46 C45 122.2(6)
O4 C46 C45 114.0(6)
C46 C47 C48 120.0(6)
C46 C47 H47 120.0
C48 C47 H47 120.0
C49 C48 C47 119.4(6)
C49 C48 H48 120.3
C47 C48 H48 120.3
C48 C49 C50 121.5(6)
C48 C49 H49 119.2
C50 C49 H49 119.2
C51 C50 C45 121.8(6)
C51 C50 C49 119.4(6)
C45 C50 C49 118.8(5)
N10 C51 C50 127.3(6)
N10 C51 H51 116.3
C50 C51 H51 116.3
N10 C52 C54 110.8(6)
N10 C52 C53 102.6(6)
C54 C52 C53 112.6(6)
N10 C52 H52 110.2
C54 C52 H52 110.2
C53 C52 H52 110.2
O6 C53 C52 108.2(5)
O6 C53 H53A 110.1
C52 C53 H53A 110.1
O6 C53 H53B 110.1
C52 C53 H53B 110.1
H53A C53 H53B 108.4
C52 C54 H54A 108.4
C52 C54 H54B 110.0
H54A C54 H54B 109.5
C52 C54 H54C 110.0
H54A C54 H54C 109.5
H54B C54 H54C 109.5
O4 C55 H55A 109.5
O4 C55 H55B 109.5
H55A C55 H55B 109.5
O4 C55 H55C 109.5
H55A C55 H55C 109.5
H55B C55 H55C 109.5
C61 C56 C57 121.3(8)
C61 C56 O10 125.0(7)
C57 C56 O10 113.7(6)
O11 C57 C56 117.8(7)
O11 C57 C58 124.8(6)
C56 C57 C58 117.3(6)
C59 C58 C57 120.7(6)
C59 C58 C62 117.1(7)
C57 C58 C62 122.2(6)
C60 C59 C58 120.5(8)
C60 C59 H59 119.8
C58 C59 H59 119.8
C59 C60 C61 119.5(7)
C59 C60 H60 120.2
C61 C60 H60 120.2
C56 C61 C60 120.6(7)
C56 C61 H61 119.7
C60 C61 H61 119.7
N12 C62 C58 123.7(7)
N12 C62 H62 118.2
C58 C62 H62 118.2
C65 C63 N12 108.5(6)
C65 C63 C64 113.9(6)
N12 C63 C64 103.2(5)
C65 C63 H63 110.3
N12 C63 H63 110.3
C64 C63 H63 110.3
O12 C64 C63 108.4(6)
O12 C64 H64A 110.0
C63 C64 H64A 110.0
O12 C64 H64B 110.0
C63 C64 H64B 110.0
H64A C64 H64B 108.4
C63 C65 H65A 109.5
C63 C65 H65B 109.5
H65A C65 H65B 109.5
C63 C65 H65C 109.5
H65A C65 H65C 109.5
H65B C65 H65C 109.5
O10 C66 H66A 109.5
O10 C66 H66B 109.5
H66A C66 H66B 109.5
O10 C66 H66C 109.5
H66A C66 H66C 109.5
H66B C66 H66C 109.5
O26 C67 H67A 109.5
O26 C67 H67B 109.5
H67A C67 H67B 109.5
O26 C67 H67C 109.5
H67A C67 H67C 109.5
H67B C67 H67C 109.5
C19 C70 O9 110.9(6)
C19 C70 H70A 109.4
O9 C70 H70A 109.4
C19 C70 H70B 109.5
O9 C70 H70B 109.5
H70A C70 H70B 108.0
C33 C71 H71A 109.5
C33 C71 H71B 109.5
H71A C71 H71B 109.5
C33 C71 H71C 109.5
H71A C71 H71C 109.5
H71B C71 H71C 109.5
O16 Mn1 O24 92.72(16)
O16 Mn1 O17 174.85(18)
O24 Mn1 O17 91.92(16)
O16 Mn1 N26 84.45(18)
O24 Mn1 N26 176.13(18)
O17 Mn1 N26 90.81(18)
O16 Mn1 N7 91.75(18)
O24 Mn1 N7 80.54(18)
O17 Mn1 N7 91.21(19)
N26 Mn1 N7 102.16(19)
O16 Mn1 N22 85.92(17)
O24 Mn1 N22 76.79(17)
O17 Mn1 N22 92.98(17)
N26 Mn1 N22 100.33(18)
N7 Mn1 N22 157.06(18)
O16 Mn1 Na2 144.02(13)
O24 Mn1 Na2 51.38(11)
O17 Mn1 Na2 40.54(13)
N26 Mn1 Na2 131.28(14)
N7 Mn1 Na2 85.04(13)
N22 Mn1 Na2 83.57(11)
O9 Mn2 O24 95.14(17)
O9 Mn2 O8 171.98(19)
O24 Mn2 O8 90.36(17)
O9 Mn2 N27 83.6(2)
O24 Mn2 N27 175.3(2)
O8 Mn2 N27 91.4(2)
O9 Mn2 N7 92.67(19)
O24 Mn2 N7 79.89(18)
O8 Mn2 N7 94.04(19)
N27 Mn2 N7 95.6(2)
O9 Mn2 O27 89.9(2)
O24 Mn2 O27 79.50(19)
O8 Mn2 O27 85.37(19)
N27 Mn2 O27 105.0(2)
N7 Mn2 O27 159.4(2)
O9 Mn2 Na2 145.94(14)
O24 Mn2 Na2 50.89(11)
O8 Mn2 Na2 39.59(13)
N27 Mn2 Na2 130.47(16)
N7 Mn2 Na2 84.24(14)
O27 Mn2 Na2 82.23(15)
O24 Mn3 O15 94.05(17)
O24 Mn3 O14 91.69(16)
O15 Mn3 O14 167.79(18)
O24 Mn3 N25 177.28(19)
O15 Mn3 N25 83.54(19)
O14 Mn3 N25 90.44(18)
O24 Mn3 N22 82.30(18)
O15 Mn3 N22 99.27(17)
O14 Mn3 N22 92.17(17)
N25 Mn3 N22 99.3(2)
O24 Mn3 Na2 51.41(11)
O15 Mn3 Na2 144.20(14)
O14 Mn3 Na2 40.29(13)
N25 Mn3 Na2 130.72(14)
N22 Mn3 Na2 86.38(13)
O16 Mn4 O9 93.62(16)
O16 Mn4 O15 95.64(15)
O9 Mn4 O15 92.63(17)
O16 Mn4 N19 95.23(17)
O9 Mn4 N19 170.60(17)
O15 Mn4 N19 89.63(17)
O16 Mn4 N1 90.02(13)
O9 Mn4 N1 98.76(14)
O15 Mn4 N1 166.94(13)
N19 Mn4 N1 78.11(15)
O16 Mn4 N4 165.41(17)
O9 Mn4 N4 93.45(18)
O15 Mn4 N4 96.76(18)
N19 Mn4 N4 77.22(19)
N1 Mn4 N4 76.29(15)
O16 Mn4 N1' 95.03(13)
O9 Mn4 N1' 94.07(14)
O15 Mn4 N1' 167.01(13)
N19 Mn4 N1' 82.03(15)
N1 Mn4 N1' 6.6
N4 Mn4 N1' 71.74(15)
O6 Mn5 O12 93.82(16)
O6 Mn5 O3 92.54(18)
O12 Mn5 O3 94.81(17)
O6 Mn5 N19 170.91(18)
O12 Mn5 N19 91.60(17)
O3 Mn5 N19 94.28(18)
O6 Mn5 N1 95.89(13)
O12 Mn5 N1 167.54(13)
O3 Mn5 N1 92.55(14)
N19 Mn5 N1 77.82(15)
O6 Mn5 N1' 90.31(13)
O12 Mn5 N1' 167.44(14)
O3 Mn5 N1' 96.86(14)
N19 Mn5 N1' 82.92(15)
N1 Mn5 N1' 6.9
O6 Mn5 N4 96.00(18)
O12 Mn5 N4 96.08(18)
O3 Mn5 N4 165.67(17)
N19 Mn5 N4 76.14(19)
N1 Mn5 N4 75.17(14)
N1' Mn5 N4 71.67(14)
O3 Mn6 O25 92.65(19)
O3 Mn6 O2 168.5(2)
O25 Mn6 O2 93.03(19)
O3 Mn6 N11 83.9(2)
O25 Mn6 N11 176.6(2)
O2 Mn6 N11 90.4(2)
O3 Mn6 N13 95.8(2)
O25 Mn6 N13 81.7(2)
O2 Mn6 N13 94.91(19)
N11 Mn6 N13 98.5(2)
O3 Mn6 Mn8 90.84(15)
O25 Mn6 Mn8 34.40(13)
O2 Mn6 Mn8 99.47(15)
N11 Mn6 Mn8 145.20(19)
N13 Mn6 Mn8 47.67(15)
O3 Mn6 Na1 143.34(16)
O25 Mn6 Na1 51.39(13)
O2 Mn6 Na1 41.69(15)
N11 Mn6 Na1 132.01(18)
N13 Mn6 Na1 86.60(14)
Mn8 Mn6 Na1 64.09(5)
O25 Mn7 O6 95.74(18)
O25 Mn7 O5 90.55(18)
O6 Mn7 O5 168.71(19)
O25 Mn7 N10 175.8(2)
O6 Mn7 N10 83.40(19)
O5 Mn7 N10 90.98(19)
O25 Mn7 N16 80.7(2)
O6 Mn7 N16 96.8(2)
O5 Mn7 N16 93.4(2)
N10 Mn7 N16 95.3(2)
O25 Mn7 O26 79.4(2)
O6 Mn7 O26 86.7(2)
O5 Mn7 O26 85.2(2)
N10 Mn7 O26 104.6(3)
N16 Mn7 O26 160.0(2)
O25 Mn7 Na1 50.00(13)
O6 Mn7 Na1 145.17(15)
O5 Mn7 Na1 40.61(13)
N10 Mn7 Na1 131.25(15)
N16 Mn7 Na1 84.85(15)
O26 Mn7 Na1 81.22(17)
O25 Mn8 O12 94.13(17)
O25 Mn8 O11 91.53(18)
O12 Mn8 O11 173.6(2)
O25 Mn8 N12 177.4(2)
O12 Mn8 N12 83.8(2)
O11 Mn8 N12 90.6(2)
O25 Mn8 N13 78.72(19)
O12 Mn8 N13 91.37(19)
O11 Mn8 N13 92.66(19)
N12 Mn8 N13 99.6(2)
O25 Mn8 N16 78.29(19)
O12 Mn8 N16 87.15(19)
O11 Mn8 N16 91.09(19)
N12 Mn8 N16 103.3(2)
N13 Mn8 N16 156.8(2)
O25 Mn8 Mn6 34.18(13)
O12 Mn8 Mn6 89.50(13)
O11 Mn8 Mn6 96.85(15)
N12 Mn8 Mn6 143.84(17)
N13 Mn8 Mn6 44.93(14)
N16 Mn8 Mn6 111.87(15)
O25 Mn8 Na1 50.18(13)
O12 Mn8 Na1 144.26(14)
O11 Mn8 Na1 41.36(15)
N12 Mn8 Na1 131.89(16)
N13 Mn8 Na1 83.94(14)
N16 Mn8 Na1 83.83(14)
Mn6 Mn8 Na1 62.49(5)
N5 N4 Mn4 132.1(4)
N5 N4 Mn5 137.9(4)
Mn4 N4 Mn5 86.28(18)
N6 N5 N4 177.0(8)
N8 N7 N8' 36.49(17)
N8 N7 Mn1 137.0(4)
N8' N7 Mn1 100.5(4)
N8 N7 Mn2 114.4(4)
N8' N7 Mn2 121.9(4)
Mn1 N7 Mn2 86.11(18)
C51 N10 C52 120.7(6)
C51 N10 Mn7 126.3(4)
C52 N10 Mn7 112.6(4)
C40 N11 C41 122.9(7)
C40 N11 Mn6 128.0(5)
C41 N11 Mn6 109.1(5)
C62 N12 C63 119.2(6)
C62 N12 Mn8 129.1(5)
C63 N12 Mn8 111.7(4)
N14 N13 Mn6 126.7(5)
N14 N13 Mn8 121.9(4)
Mn6 N13 Mn8 87.40(19)
N15 N14 N13 177.8(7)
N17 N16 N17' 39.9(2)
N17 N16 Mn7 122.0(4)
N17' N16 Mn7 133.8(4)
N17 N16 Mn8 144.1(5)
N17' N16 Mn8 105.2(4)
Mn7 N16 Mn8 86.7(2)
N20 N19 Mn4 136.9(4)
N20 N19 Mn5 130.8(4)
Mn4 N19 Mn5 90.3(2)
N21 N20 N19 178.7(7)
N23 N22 Mn3 119.5(4)
N23 N22 Mn1 122.9(4)
Mn3 N22 Mn1 84.94(16)
N24 N23 N22 176.6(6)
C28 N25 C29 123.8(5)
C28 N25 Mn3 126.8(4)
C29 N25 Mn3 109.4(4)
C7 N26 C8 121.8(5)
C7 N26 Mn1 127.3(4)
C8 N26 Mn1 110.9(3)
C18 N27 C19 121.4(6)
C18 N27 Mn2 125.7(5)
C19 N27 Mn2 112.6(4)
O8 Na2 O14 105.67(17)
O8 Na2 O17 98.89(17)
O14 Na2 O17 99.39(15)
O8 Na2 O7 65.29(16)
O14 Na2 O7 120.34(18)
O17 Na2 O7 139.57(18)
O8 Na2 O13 140.36(18)
O14 Na2 O13 65.76(14)
O17 Na2 O13 120.45(18)
O7 Na2 O13 85.33(16)
O8 Na2 O18 115.80(18)
O14 Na2 O18 137.01(18)
O17 Na2 O18 64.52(15)
O7 Na2 O18 88.29(17)
O13 Na2 O18 87.69(17)
O8 Na2 O24 63.00(13)
O14 Na2 O24 63.00(13)
O17 Na2 O24 63.97(13)
O7 Na2 O24 126.15(16)
O13 Na2 O24 128.39(15)
O18 Na2 O24 127.29(16)
O8 Na2 Mn3 84.38(11)
O14 Na2 Mn3 30.90(9)
O17 Na2 Mn3 80.88(11)
O7 Na2 Mn3 130.10(14)
O13 Na2 Mn3 96.47(12)
O18 Na2 Mn3 141.55(13)
O24 Na2 Mn3 32.10(9)
O8 Na2 Mn1 80.31(11)
O14 Na2 Mn1 80.38(11)
O17 Na2 Mn1 31.37(10)
O7 Na2 Mn1 143.09(14)
O13 Na2 Mn1 131.43(13)
O18 Na2 Mn1 95.36(12)
O24 Na2 Mn1 32.60(9)
Mn3 Na2 Mn1 54.06(4)
O8 Na2 Mn2 30.72(10)
O14 Na2 Mn2 85.51(11)
O17 Na2 Mn2 79.60(11)
O7 Na2 Mn2 95.37(13)
O13 Na2 Mn2 146.38(13)
O18 Na2 Mn2 125.92(14)
O24 Na2 Mn2 32.35(9)
Mn3 Na2 Mn2 57.85(4)
Mn1 Na2 Mn2 53.39(4)
O2 Na1 O5 108.33(18)
O2 Na1 O11 99.31(17)
O5 Na1 O11 98.76(18)
O2 Na1 O10 136.97(19)
O5 Na1 O10 113.1(2)
O11 Na1 O10 63.84(18)
O2 Na1 O4 121.9(2)
O5 Na1 O4 64.23(15)
O11 Na1 O4 138.2(2)
O10 Na1 O4 87.1(2)
O2 Na1 O1 64.06(17)
O5 Na1 O1 137.96(19)
O11 Na1 O1 123.05(18)
O10 Na1 O1 91.25(18)
O4 Na1 O1 84.49(18)
O2 Na1 O25 64.76(15)
O5 Na1 O25 63.11(14)
O11 Na1 O25 64.19(15)
O10 Na1 O25 126.28(19)
O4 Na1 O25 125.43(16)
O1 Na1 O25 128.79(18)
O2 Na1 Mn6 31.86(11)
O5 Na1 Mn6 86.44(12)
O11 Na1 Mn6 80.11(12)
O10 Na1 Mn6 140.62(16)
O4 Na1 Mn6 132.04(16)
O1 Na1 Mn6 95.86(14)
O25 Na1 Mn6 32.93(10)
O2 Na1 Mn8 80.89(12)
O5 Na1 Mn8 80.39(12)
O11 Na1 Mn8 31.69(10)
O10 Na1 Mn8 94.81(15)
O4 Na1 Mn8 141.99(15)
O1 Na1 Mn8 133.29(14)
O25 Na1 Mn8 32.51(10)
Mn6 Na1 Mn8 53.42(4)
O2 Na1 Mn7 87.37(12)
O5 Na1 Mn7 31.09(10)
O11 Na1 Mn7 79.80(12)
O10 Na1 Mn7 124.07(16)
O4 Na1 Mn7 94.67(13)
O1 Na1 Mn7 144.64(15)
O25 Na1 Mn7 32.06(9)
Mn6 Na1 Mn7 59.04(5)
Mn8 Na1 Mn7 53.37(4)
C35 O1 C44 116.8(6)
C35 O1 Na1 117.2(4)
C44 O1 Na1 125.3(5)
C34 O2 Mn6 130.0(4)
C34 O2 Na1 123.4(4)
Mn6 O2 Na1 106.4(2)
C42 O3 Mn6 115.8(4)
C42 O3 Mn5 118.2(4)
Mn6 O3 Mn5 125.8(2)
C46 O4 C55 114.2(5)
C46 O4 Na1 117.1(4)
C55 O4 Na1 128.5(5)
C45 O5 Mn7 129.4(4)
C45 O5 Na1 122.2(4)
Mn7 O5 Na1 108.30(19)
C53 O6 Mn7 113.0(3)
C53 O6 Mn5 123.9(3)
Mn7 O6 Mn5 123.0(2)
C13 O7 C21 115.4(5)
C13 O7 Na2 117.0(4)
C21 O7 Na2 127.5(4)
C12 O8 Mn2 129.4(4)
C12 O8 Na2 120.7(4)
Mn2 O8 Na2 109.70(19)
C70 O9 Mn2 111.6(4)
C70 O9 Mn4 124.8(4)
Mn2 O9 Mn4 123.3(2)
C56 O10 C66 113.7(6)
C56 O10 Na1 120.3(4)
C66 O10 Na1 126.0(6)
C57 O11 Mn8 127.5(4)
C57 O11 Na1 124.2(4)
Mn8 O11 Na1 106.9(2)
C64 O12 Mn8 111.7(3)
C64 O12 Mn5 122.0(4)
Mn8 O12 Mn5 124.6(2)
C23 O13 C32 114.9(5)
C23 O13 Na2 116.9(3)
C32 O13 Na2 127.7(4)
C22 O14 Mn3 129.7(4)
C22 O14 Na2 120.9(3)
Mn3 O14 Na2 108.81(18)
C31 O15 Mn3 115.1(3)
C31 O15 Mn4 121.4(3)
Mn3 O15 Mn4 122.8(2)
C9 O16 Mn1 110.9(3)
C9 O16 Mn4 120.8(3)
Mn1 O16 Mn4 125.6(2)
C1 O17 Mn1 128.8(4)
C1 O17 Na2 123.1(4)
Mn1 O17 Na2 108.09(18)
C2 O18 C11 116.4(5)
C2 O18 Na2 118.6(4)
C11 O18 Na2 124.9(4)
Mn3 O24 Mn2 128.6(2)
Mn3 O24 Mn1 115.2(2)
Mn2 O24 Mn1 112.5(2)
Mn3 O24 Na2 96.49(15)
Mn2 O24 Na2 96.76(15)
Mn1 O24 Na2 96.02(15)
Mn7 O25 Mn6 131.2(2)
Mn7 O25 Mn8 112.9(2)
Mn6 O25 Mn8 111.4(2)
Mn7 O25 Na1 97.94(16)
Mn6 O25 Na1 95.68(17)
Mn8 O25 Na1 97.32(17)
C67 O26 Mn7 135.7(6)
C67 O26 H26A 96.6
Mn7 O26 H26A 96.6
C33 O27 Mn2 119.9(5)
C33 O27 H27 110(2)
Mn2 O27 H27 121(4)
O18 C2 C3 125.0(6)
O18 C2 C1 114.6(5)
C3 C2 C1 120.3(6)
C69 C68 H68A 109.5
C69 C68 H68B 109.5
H68A C68 H68B 109.5
C69 C68 H68C 109.4
H68A C68 H68C 109.5
H68B C68 H68C 109.5
C68 C69 O37 113.6(12)
C68 C69 H69A 108.4
O37 C69 H69A 107.9
C68 C69 H69B 108.9
O37 C69 H69B 109.8
H69A C69 H69B 108.0
C69 O37 H37A 109.5
O22 Cl1 O19 109.0(5)
O22 Cl1 O20 108.7(4)
O19 Cl1 O20 111.1(5)
O22 Cl1 O21 107.5(5)
O19 Cl1 O21 111.0(5)
O20 Cl1 O21 109.4(4)
H31C O31 H31D 109.6
H32D O32 H32E 109.5
H33C O33 H33D 109.5
N2 N1 Mn4 127.14(7)
N2 N1 Mn5 138.71(8)
Mn4 N1 Mn5 88.34(8)
N3 N2 N1 173.0
N9 N8 N7 173.1(3)
N16 N17 N18 179.1(4)
N2' N1' Mn5 123.33(7)
N2' N1' Mn4 148.41(7)
Mn5 N1' Mn4 86.41(8)
N3' N2' N1' 148.9
N9' N8' N7 153.8(3)
N18' N17' N16 153.0(4)

loop_
_geom_bond_atom_site_label_1
_geom_bond_atom_site_label_2
_geom_bond_distance
C1 O17 1.311(7)
C1 C6 1.395(9)
C1 C2 1.425(9)
C3 C2 1.383(9)
C3 C4 1.389(10)
C3 H3 0.9300
C4 C5 1.323(10)
C4 H4 0.9300
C5 C6 1.430(9)
C5 H5 0.9300
C6 C7 1.462(8)
C7 N26 1.279(7)
C7 H7 0.9300
C8 C10 1.507(8)
C8 N26 1.509(7)
C8 C9 1.518(8)
C8 H8 0.9800
C9 O16 1.447(7)
C9 H9A 0.9700
C9 H9B 0.9700
C10 H10A 0.9600
C10 H10B 0.9600
C10 H10C 0.9600
C11 O18 1.425(8)
C11 H11A 0.9600
C11 H11B 0.9600
C11 H11C 0.9600
C12 O8 1.315(7)
C12 C13 1.404(9)
C12 C17 1.420(9)
C13 O7 1.378(8)
C13 C14 1.397(9)
C14 C15 1.423(10)
C14 H14 0.9300
C15 C16 1.368(9)
C15 H15 0.9300
C16 C17 1.415(9)
C16 H16 0.9300
C17 C18 1.420(9)
C18 N27 1.298(8)
C18 H18 0.9300
C19 C70 1.422(11)
C19 N27 1.488(8)
C19 C20 1.533(13)
C19 H19 0.9800
C20 H20A 0.9600
C20 H20B 0.9600
C20 H20C 0.9600
C21 O7 1.453(8)
C21 H21A 0.9600
C21 H21B 0.9600
C21 H21C 0.9600
C22 O14 1.343(7)
C22 C27 1.385(8)
C22 C23 1.426(8)
C23 C24 1.363(9)
C23 O13 1.381(7)
C24 C25 1.402(9)
C24 H24 0.9300
C25 C26 1.367(9)
C25 H25 0.9300
C26 C27 1.414(8)
C26 H26 0.9300
C27 C28 1.446(8)
C28 N25 1.275(8)
C28 H28 0.9300
C29 N25 1.499(7)
C29 C31 1.505(8)
C29 C30 1.524(8)
C29 H29 0.9800
C30 H30A 0.9600
C30 H30B 0.9600
C30 H30C 0.9600
C31 O15 1.439(7)
C31 H31A 0.9700
C31 H31B 0.9700
C32 O13 1.402(8)
C32 H32A 0.9600
C32 H32B 0.9600
C32 H32C 0.9600
C33 C71 1.367(15)
C33 O27 1.488(10)
C33 H33A 0.9700
C33 H33B 0.9700
C34 O2 1.311(8)
C34 C35 1.411(10)
C34 C39 1.449(11)
C35 O1 1.384(9)
C35 C36 1.383(10)
C36 C37 1.416(11)
C36 H36 0.9300
C37 C38 1.365(10)
C37 H37 0.9300
C38 C39 1.396(10)
C38 H38 0.9300
C39 C40 1.411(10)
C40 N11 1.288(9)
C40 H40 0.9300
C41 C43 1.431(13)
C41 N11 1.502(10)
C41 C42 1.506(11)
C41 H41 0.9800
C42 O3 1.393(9)
C42 H42A 0.9700
C42 H42B 0.9700
C43 H43A 0.9600
C43 H43B 0.9600
C43 H43C 0.9600
C44 O1 1.436(8)
C44 H44A 0.9600
C44 H44B 0.9600
C44 H44C 0.9600
C45 O5 1.322(7)
C45 C46 1.406(9)
C45 C50 1.418(9)
C46 C47 1.376(9)
C46 O4 1.402(8)
C47 C48 1.402(10)
C47 H47 0.9300
C48 C49 1.370(9)
C48 H48 0.9300
C49 C50 1.428(8)
C49 H49 0.9300
C50 C51 1.411(9)
C51 N10 1.278(8)
C51 H51 0.9300
C52 N10 1.490(8)
C52 C54 1.520(11)
C52 C53 1.532(10)
C52 H52 0.9800
C53 O6 1.439(8)
C53 H53A 0.9700
C53 H53B 0.9700
C54 H54A 0.9600
C54 H54B 0.9600
C54 H54C 0.9599
C55 O4 1.434(9)
C55 H55A 0.9600
C55 H55B 0.9600
C55 H55C 0.9600
C56 C61 1.376(11)
C56 C57 1.404(9)
C56 O10 1.415(10)
C57 O11 1.334(8)
C57 C58 1.409(10)
C58 C59 1.392(9)
C58 C62 1.458(9)
C59 C60 1.379(11)
C59 H59 0.9300
C60 C61 1.384(12)
C60 H60 0.9300
C61 H61 0.9300
C62 N12 1.291(8)
C62 H62 0.9300
C63 C65 1.501(10)
C63 N12 1.513(8)
C63 C64 1.529(10)
C63 H63 0.9800
C64 O12 1.411(8)
C64 H64A 0.9700
C64 H64B 0.9700
C65 H65A 0.9600
C65 H65B 0.9600
C65 H65C 0.9600
C66 O10 1.419(8)
C66 H66A 0.9600
C66 H66B 0.9600
C66 H66C 0.9600
C67 O26 1.477(11)
C67 H67A 0.9600
C67 H67B 0.9600
C67 H67C 0.9600
C70 O9 1.489(9)
C70 H70A 0.9700
C70 H70B 0.9700
C71 H71A 0.9600
C71 H71B 0.9600
C71 H71C 0.9600
Mn1 O16 1.893(4)
Mn1 O24 1.894(4)
Mn1 O17 1.914(4)
Mn1 N26 2.001(5)
Mn1 N7 2.294(6)
Mn1 N22 2.444(5)
Mn1 Na2 3.496(2)
Mn2 O9 1.884(4)
Mn2 O24 1.894(4)
Mn2 O8 1.907(4)
Mn2 N27 1.975(6)
Mn2 N7 2.319(5)
Mn2 O27 2.353(6)
Mn2 Na2 3.515(2)
Mn3 O24 1.867(4)
Mn3 O15 1.879(4)
Mn3 O14 1.894(4)
Mn3 N25 1.994(5)
Mn3 N22 2.255(5)
Mn3 Na2 3.491(2)
Mn4 O16 2.126(4)
Mn4 O9 2.134(4)
Mn4 O15 2.154(4)
Mn4 N19 2.245(5)
Mn4 N1 2.282(2)
Mn4 N4 2.305(5)
Mn4 N1' 2.349(2)
Mn5 O6 2.118(4)
Mn5 O12 2.120(4)
Mn5 O3 2.146(5)
Mn5 N19 2.250(5)
Mn5 N1 2.291(2)
Mn5 N1' 2.305(3)
Mn5 N4 2.354(5)
Mn6 O3 1.882(4)
Mn6 O25 1.886(5)
Mn6 O2 1.900(4)
Mn6 N11 1.975(6)
Mn6 N13 2.210(6)
Mn6 Mn8 3.1258(15)
Mn6 Na1 3.453(3)
Mn7 O25 1.878(4)
Mn7 O6 1.891(4)
Mn7 O5 1.906(4)
Mn7 N10 1.970(5)
Mn7 N16 2.253(6)
Mn7 O26 2.384(7)
Mn7 Na1 3.505(3)
Mn8 O25 1.897(4)
Mn8 O12 1.911(4)
Mn8 O11 1.923(4)
Mn8 N12 1.968(5)
Mn8 N13 2.313(6)
Mn8 N16 2.332(6)
Mn8 Na1 3.501(3)
N4 N5 1.186(8)
N5 N6 1.167(8)
N7 N8 1.175(6)
N7 N8' 1.302(6)
N13 N14 1.213(8)
N14 N15 1.136(8)
N16 N17 1.176(7)
N16 N17' 1.205(6)
N19 N20 1.200(8)
N20 N21 1.137(9)
N22 N23 1.203(7)
N23 N24 1.171(7)
Na2 O8 2.379(5)
Na2 O14 2.385(4)
Na2 O17 2.390(5)
Na2 O7 2.440(5)
Na2 O13 2.471(5)
Na2 O18 2.487(5)
Na2 O24 2.746(4)
Na1 O2 2.394(5)
Na1 O5 2.403(5)
Na1 O11 2.419(5)
Na1 O10 2.494(6)
Na1 O4 2.512(5)
Na1 O1 2.568(6)
Na1 O25 2.711(5)
O18 C2 1.368(8)
O26 H26A 0.8499
O27 H27 0.854(10)
C68 C69 1.343(18)
C68 H68A 0.9600
C68 H68B 0.9600
C68 H68C 0.9600
C69 O37 1.413(16)
C69 H69A 0.9600
C69 H69B 0.9599
O37 H37A 0.8200
Cl1 O22 1.400(6)
Cl1 O19 1.404(7)
Cl1 O20 1.427(6)
Cl1 O21 1.434(7)
O31 H31C 0.8494
O31 H31D 0.8500
O32 H32D 0.8503
O32 H32E 0.8495
O33 H33C 0.8497
O33 H33D 0.8499
N1 N2 1.1761
N2 N3 1.1522
N8 N9 1.1541
N17 N18 1.2040
N1' N2' 1.2308
N2' N3' 0.9995
N9' N8' 1.0773
N18' N17' 1.0729

loop_
_geom_torsion_atom_site_label_1
_geom_torsion_atom_site_label_2
_geom_torsion_atom_site_label_3
_geom_torsion_atom_site_label_4
_geom_torsion
C2 C3 C4 C5 0.1(11)
C3 C4 C5 C6 -0.9(11)
O17 C1 C6 C5 176.4(6)
C2 C1 C6 C5 -3.3(10)
O17 C1 C6 C7 -6.1(10)
C2 C1 C6 C7 174.2(6)
C4 C5 C6 C1 2.6(11)
C4 C5 C6 C7 -175.0(7)
C1 C6 C7 N26 -2.0(10)
C5 C6 C7 N26 175.6(6)
C10 C8 C9 O16 -172.1(5)
N26 C8 C9 O16 -48.1(6)
O8 C12 C13 O7 1.2(9)
C17 C12 C13 O7 -176.8(6)
O8 C12 C13 C14 179.7(7)
C17 C12 C13 C14 1.6(11)
O7 C13 C14 C15 -179.3(7)
C12 C13 C14 C15 2.4(11)
C13 C14 C15 C16 -3.9(12)
C14 C15 C16 C17 1.3(13)
C15 C16 C17 C18 -174.6(8)
C15 C16 C17 C12 2.8(12)
O8 C12 C17 C16 177.8(7)
C13 C12 C17 C16 -4.2(11)
O8 C12 C17 C18 -4.9(11)
C13 C12 C17 C18 173.1(7)
C16 C17 C18 N27 173.4(7)
C12 C17 C18 N27 -3.9(12)
O14 C22 C23 C24 -175.2(5)
C27 C22 C23 C24 6.7(9)
O14 C22 C23 O13 5.3(8)
C27 C22 C23 O13 -172.9(5)
O13 C23 C24 C25 175.3(5)
C22 C23 C24 C25 -4.2(9)
C23 C24 C25 C26 0.0(9)
C24 C25 C26 C27 1.8(9)
O14 C22 C27 C26 177.0(5)
C23 C22 C27 C26 -5.0(9)
O14 C22 C27 C28 -7.6(9)
C23 C22 C27 C28 170.4(6)
C25 C26 C27 C22 0.8(9)
C25 C26 C27 C28 -174.8(6)
C22 C27 C28 N25 4.2(10)
C26 C27 C28 N25 179.7(6)
N25 C29 C31 O15 -45.8(6)
C30 C29 C31 O15 -172.5(5)
O2 C34 C35 O1 2.6(9)
C39 C34 C35 O1 -174.8(6)
O2 C34 C35 C36 -177.8(6)
C39 C34 C35 C36 4.8(10)
O1 C35 C36 C37 176.8(6)
C34 C35 C36 C37 -2.7(11)
C35 C36 C37 C38 -1.0(11)
C36 C37 C38 C39 2.3(11)
C37 C38 C39 C40 -173.8(7)
C37 C38 C39 C34 -0.1(11)
O2 C34 C39 C38 179.3(6)
C35 C34 C39 C38 -3.4(10)
O2 C34 C39 C40 -7.1(10)
C35 C34 C39 C40 170.2(7)
C38 C39 C40 N11 179.9(7)
C34 C39 C40 N11 6.3(12)
C43 C41 C42 O3 -178.4(8)
N11 C41 C42 O3 -43.2(9)
O5 C45 C46 C47 -175.3(7)
C50 C45 C46 C47 3.8(11)
O5 C45 C46 O4 4.9(10)
C50 C45 C46 O4 -176.0(7)
O4 C46 C47 C48 178.8(7)
C45 C46 C47 C48 -1.0(12)
C46 C47 C48 C49 -1.6(12)
C47 C48 C49 C50 1.1(12)
O5 C45 C50 C51 -8.1(12)
C46 C45 C50 C51 172.9(7)
O5 C45 C50 C49 174.9(7)
C46 C45 C50 C49 -4.1(11)
C48 C49 C50 C51 -175.3(7)
C48 C49 C50 C45 1.8(11)
C45 C50 C51 N10 0.2(13)
C49 C50 C51 N10 177.1(7)
N10 C52 C53 O6 47.3(7)
C54 C52 C53 O6 -71.9(7)
C61 C56 C57 O11 -174.9(7)
O10 C56 C57 O11 4.0(9)
C61 C56 C57 C58 0.7(10)
O10 C56 C57 C58 179.6(6)
O11 C57 C58 C59 174.3(6)
C56 C57 C58 C59 -1.0(10)
O11 C57 C58 C62 -6.8(11)
C56 C57 C58 C62 178.0(7)
C57 C58 C59 C60 0.8(11)
C62 C58 C59 C60 -178.2(7)
C58 C59 C60 C61 -0.3(11)
C57 C56 C61 C60 -0.2(12)
O10 C56 C61 C60 -179.0(7)
C59 C60 C61 C56 0.0(12)
C59 C58 C62 N12 175.5(7)
C57 C58 C62 N12 -3.5(11)
C65 C63 C64 O12 -69.3(7)
N12 C63 C64 O12 48.2(6)
N27 C19 C70 O9 41.3(8)
C20 C19 C70 O9 -75.6(9)
O3 Mn6 Mn8 O25 -93.5(3)
O2 Mn6 Mn8 O25 81.4(3)
N11 Mn6 Mn8 O25 -174.0(4)
N13 Mn6 Mn8 O25 169.5(3)
Na1 Mn6 Mn8 O25 58.8(2)
O3 Mn6 Mn8 O12 4.6(2)
O25 Mn6 Mn8 O12 98.1(3)
O2 Mn6 Mn8 O12 179.55(19)
N11 Mn6 Mn8 O12 -75.9(3)
N13 Mn6 Mn8 O12 -92.4(2)
Na1 Mn6 Mn8 O12 156.87(14)
O3 Mn6 Mn8 O11 -176.0(2)
O25 Mn6 Mn8 O11 -82.6(2)
O2 Mn6 Mn8 O11 -1.1(2)
N11 Mn6 Mn8 O11 103.4(3)
N13 Mn6 Mn8 O11 86.9(2)
Na1 Mn6 Mn8 O11 -23.81(14)
O3 Mn6 Mn8 N12 83.5(3)
O25 Mn6 Mn8 N12 176.9(3)
O2 Mn6 Mn8 N12 -101.6(3)
N11 Mn6 Mn8 N12 2.9(4)
N13 Mn6 Mn8 N12 -13.6(3)
Na1 Mn6 Mn8 N12 -124.3(3)
O3 Mn6 Mn8 N13 97.1(2)
O25 Mn6 Mn8 N13 -169.5(3)
O2 Mn6 Mn8 N13 -88.0(2)
N11 Mn6 Mn8 N13 16.5(3)
Na1 Mn6 Mn8 N13 -110.69(18)
O3 Mn6 Mn8 N16 -82.1(2)
O25 Mn6 Mn8 N16 11.4(3)
O2 Mn6 Mn8 N16 92.8(2)
N11 Mn6 Mn8 N16 -162.6(3)
N13 Mn6 Mn8 N16 -179.2(2)
Na1 Mn6 Mn8 N16 70.15(15)
O3 Mn6 Mn8 Na1 -152.23(16)
O25 Mn6 Mn8 Na1 -58.8(2)
O2 Mn6 Mn8 Na1 22.67(15)
N11 Mn6 Mn8 Na1 127.2(3)
N13 Mn6 Mn8 Na1 110.69(18)
O16 Mn4 N4 N5 178.4(6)
O9 Mn4 N4 N5 59.5(6)
O15 Mn4 N4 N5 -33.6(6)
N19 Mn4 N4 N5 -121.7(6)
N1 Mn4 N4 N5 157.7(6)
N1' Mn4 N4 N5 152.6(7)
O16 Mn4 N4 Mn5 -20.9(8)
O9 Mn4 N4 Mn5 -139.83(17)
O15 Mn4 N4 Mn5 127.10(17)
N19 Mn4 N4 Mn5 39.02(17)
N1 Mn4 N4 Mn5 -41.65(13)
N1' Mn4 N4 Mn5 -46.68(13)
O6 Mn5 N4 N5 -65.3(7)
O12 Mn5 N4 N5 29.2(7)
O3 Mn5 N4 N5 168.4(7)
N19 Mn5 N4 N5 119.4(7)
N1 Mn5 N4 N5 -159.8(7)
N1' Mn5 N4 N5 -153.6(7)
O6 Mn5 N4 Mn4 136.22(17)
O12 Mn5 N4 Mn4 -129.28(17)
O3 Mn5 N4 Mn4 9.9(8)
N19 Mn5 N4 Mn4 -39.13(17)
N1 Mn5 N4 Mn4 41.69(13)
N1' Mn5 N4 Mn4 47.89(13)
Mn4 N4 N5 N6 154(14)
Mn5 N4 N5 N6 3(15)
O16 Mn1 N7 N8 151.8(6)
O24 Mn1 N7 N8 -115.7(6)
O17 Mn1 N7 N8 -23.9(6)
N26 Mn1 N7 N8 67.1(6)
N22 Mn1 N7 N8 -124.5(6)
Na2 Mn1 N7 N8 -64.1(6)
O16 Mn1 N7 N8' 152.3(3)
O24 Mn1 N7 N8' -115.2(3)
O17 Mn1 N7 N8' -23.4(3)
N26 Mn1 N7 N8' 67.6(3)
N22 Mn1 N7 N8' -124.0(4)
Na2 Mn1 N7 N8' -63.6(3)
O16 Mn1 N7 Mn2 -85.90(17)
O24 Mn1 N7 Mn2 6.56(15)
O17 Mn1 N7 Mn2 98.31(17)
N26 Mn1 N7 Mn2 -170.61(16)
N22 Mn1 N7 Mn2 -2.2(5)
Na2 Mn1 N7 Mn2 58.20(12)
O9 Mn2 N7 N8 -131.2(4)
O24 Mn2 N7 N8 134.1(4)
O8 Mn2 N7 N8 44.5(4)
N27 Mn2 N7 N8 -47.3(4)
O27 Mn2 N7 N8 132.0(5)
Na2 Mn2 N7 N8 82.9(4)
O9 Mn2 N7 N8' -171.9(5)
O24 Mn2 N7 N8' 93.3(5)
O8 Mn2 N7 N8' 3.7(5)
N27 Mn2 N7 N8' -88.1(5)
O27 Mn2 N7 N8' 91.3(7)
Na2 Mn2 N7 N8' 42.1(5)
O9 Mn2 N7 Mn1 88.17(18)
O24 Mn2 N7 Mn1 -6.58(15)
O8 Mn2 N7 Mn1 -96.22(18)
N27 Mn2 N7 Mn1 171.98(19)
O27 Mn2 N7 Mn1 -8.6(6)
Na2 Mn2 N7 Mn1 -57.81(12)
C50 C51 N10 C52 178.6(7)
C50 C51 N10 Mn7 5.5(12)
C54 C52 N10 C51 -88.9(8)
C53 C52 N10 C51 150.7(7)
C54 C52 N10 Mn7 85.0(6)
C53 C52 N10 Mn7 -35.4(6)
O25 Mn7 N10 C51 108(3)
O6 Mn7 N10 C51 -173.6(7)
O5 Mn7 N10 C51 -3.4(7)
N16 Mn7 N10 C51 90.1(7)
O26 Mn7 N10 C51 -88.7(7)
Na1 Mn7 N10 C51 2.4(8)
O25 Mn7 N10 C52 -66(3)
O6 Mn7 N10 C52 12.8(5)
O5 Mn7 N10 C52 -177.0(5)
N16 Mn7 N10 C52 -83.4(5)
O26 Mn7 N10 C52 97.7(5)
Na1 Mn7 N10 C52 -171.2(4)
C39 C40 N11 C41 -177.9(7)
C39 C40 N11 Mn6 2.9(11)
C43 C41 N11 C40 -8.9(13)
C42 C41 N11 C40 -142.7(8)
C43 C41 N11 Mn6 170.5(8)
C42 C41 N11 Mn6 36.6(8)
O3 Mn6 N11 C40 162.0(7)
O25 Mn6 N11 C40 164(4)
O2 Mn6 N11 C40 -8.0(7)
N13 Mn6 N11 C40 -103.1(7)
Mn8 Mn6 N11 C40 -115.3(6)
Na1 Mn6 N11 C40 -9.9(8)
O3 Mn6 N11 C41 -17.4(5)
O25 Mn6 N11 C41 -16(4)
O2 Mn6 N11 C41 172.6(5)
N13 Mn6 N11 C41 77.6(5)
Mn8 Mn6 N11 C41 65.3(6)
Na1 Mn6 N11 C41 170.7(4)
C58 C62 N12 C63 -177.4(6)
C58 C62 N12 Mn8 1.5(10)
C65 C63 N12 C62 -91.5(7)
C64 C63 N12 C62 147.4(6)
C65 C63 N12 Mn8 89.4(6)
C64 C63 N12 Mn8 -31.7(6)
O25 Mn8 N12 C62 149(5)
O12 Mn8 N12 C62 -170.8(6)
O11 Mn8 N12 C62 6.0(6)
N13 Mn8 N12 C62 98.8(6)
N16 Mn8 N12 C62 -85.2(6)
Mn6 Mn8 N12 C62 108.5(6)
Na1 Mn8 N12 C62 8.4(7)
O25 Mn8 N12 C63 -32(5)
O12 Mn8 N12 C63 8.2(4)
O11 Mn8 N12 C63 -175.0(4)
N13 Mn8 N12 C63 -82.2(4)
N16 Mn8 N12 C63 93.7(4)
Mn6 Mn8 N12 C63 -72.5(5)
Na1 Mn8 N12 C63 -172.6(3)
O3 Mn6 N13 N14 145.4(5)
O25 Mn6 N13 N14 -122.8(5)
O2 Mn6 N13 N14 -30.4(5)
N11 Mn6 N13 N14 60.7(6)
Mn8 Mn6 N13 N14 -128.7(6)
Na1 Mn6 N13 N14 -71.3(5)
O3 Mn6 N13 Mn8 -85.84(19)
O25 Mn6 N13 Mn8 5.99(16)
O2 Mn6 N13 Mn8 98.35(19)
N11 Mn6 N13 Mn8 -170.6(2)
Na1 Mn6 N13 Mn8 57.45(12)
O25 Mn8 N13 N14 126.5(5)
O12 Mn8 N13 N14 -139.6(5)
O11 Mn8 N13 N14 35.5(5)
N12 Mn8 N13 N14 -55.6(5)
N16 Mn8 N13 N14 134.5(5)
Mn6 Mn8 N13 N14 132.5(6)
Na1 Mn8 N13 N14 76.0(5)
O25 Mn8 N13 Mn6 -6.01(16)
O12 Mn8 N13 Mn6 87.93(18)
O11 Mn8 N13 Mn6 -97.04(19)
N12 Mn8 N13 Mn6 171.92(19)
N16 Mn8 N13 Mn6 2.0(5)
Na1 Mn8 N13 Mn6 -56.55(13)
Mn6 N13 N14 N15 -134(20)
Mn8 N13 N14 N15 112(21)
O25 Mn7 N16 N17 149.2(5)
O6 Mn7 N16 N17 -116.0(5)
O5 Mn7 N16 N17 59.2(5)
N10 Mn7 N16 N17 -32.1(5)
O26 Mn7 N16 N17 144.8(6)
Na1 Mn7 N16 N17 99.0(5)
O25 Mn7 N16 N17' 100.2(7)
O6 Mn7 N16 N17' -165.1(7)
O5 Mn7 N16 N17' 10.2(7)
N10 Mn7 N16 N17' -81.1(7)
O26 Mn7 N16 N17' 95.7(8)
Na1 Mn7 N16 N17' 49.9(7)
O25 Mn7 N16 Mn8 -7.81(16)
O6 Mn7 N16 Mn8 86.93(19)
O5 Mn7 N16 Mn8 -97.80(18)
N10 Mn7 N16 Mn8 170.90(18)
O26 Mn7 N16 Mn8 -12.3(6)
Na1 Mn7 N16 Mn8 -58.07(13)
O25 Mn8 N16 N17 -137.8(8)
O12 Mn8 N16 N17 127.4(8)
O11 Mn8 N16 N17 -46.5(8)
N12 Mn8 N16 N17 44.4(8)
N13 Mn8 N16 N17 -145.8(7)
Mn6 Mn8 N16 N17 -144.3(7)
Na1 Mn8 N16 N17 -87.3(8)
O25 Mn8 N16 N17' -126.8(4)
O12 Mn8 N16 N17' 138.4(4)
O11 Mn8 N16 N17' -35.5(4)
N12 Mn8 N16 N17' 55.4(4)
N13 Mn8 N16 N17' -134.8(5)
Mn6 Mn8 N16 N17' -133.3(4)
Na1 Mn8 N16 N17' -76.3(4)
O25 Mn8 N16 Mn7 7.79(16)
O12 Mn8 N16 Mn7 -87.02(18)
O11 Mn8 N16 Mn7 99.13(19)
N12 Mn8 N16 Mn7 -170.02(19)
N13 Mn8 N16 Mn7 -0.2(5)
Mn6 Mn8 N16 Mn7 1.29(18)
Na1 Mn8 N16 Mn7 58.34(13)
O16 Mn4 N19 N20 -37.8(7)
O9 Mn4 N19 N20 161.9(9)
O15 Mn4 N19 N20 57.8(6)
N1 Mn4 N19 N20 -126.7(6)
N4 Mn4 N19 N20 154.8(7)
N1' Mn4 N19 N20 -132.2(6)
O16 Mn4 N19 Mn5 126.26(17)
O9 Mn4 N19 Mn5 -34.1(12)
O15 Mn4 N19 Mn5 -138.11(17)
N1 Mn4 N19 Mn5 37.34(13)
N4 Mn4 N19 Mn5 -41.09(17)
N1' Mn4 N19 Mn5 31.89(13)
O6 Mn5 N19 N20 175.3(10)
O12 Mn5 N19 N20 -58.2(6)
O3 Mn5 N19 N20 36.8(6)
N1 Mn5 N19 N20 128.5(6)
N1' Mn5 N19 N20 133.2(6)
N4 Mn5 N19 N20 -154.0(6)
O6 Mn5 N19 Mn4 9.6(13)
O12 Mn5 N19 Mn4 136.16(18)
O3 Mn5 N19 Mn4 -128.90(18)
N1 Mn5 N19 Mn4 -37.21(13)
N1' Mn5 N19 Mn4 -32.51(14)
N4 Mn5 N19 Mn4 40.29(17)
Mn4 N19 N20 N21 3(35)
Mn5 N19 N20 N21 -156(34)
O24 Mn3 N22 N23 -119.4(4)
O15 Mn3 N22 N23 147.7(4)
O14 Mn3 N22 N23 -28.0(4)
N25 Mn3 N22 N23 62.8(4)
Na2 Mn3 N22 N23 -67.9(4)
O24 Mn3 N22 Mn1 5.82(14)
O15 Mn3 N22 Mn1 -87.06(17)
O14 Mn3 N22 Mn1 97.23(16)
N25 Mn3 N22 Mn1 -171.97(16)
Na2 Mn3 N22 Mn1 57.34(10)
O16 Mn1 N22 N23 -150.0(4)
O24 Mn1 N22 N23 116.2(4)
O17 Mn1 N22 N23 25.0(5)
N26 Mn1 N22 N23 -66.4(4)
N7 Mn1 N22 N23 125.2(5)
Na2 Mn1 N22 N23 64.5(4)
O16 Mn1 N22 Mn3 87.92(16)
O24 Mn1 N22 Mn3 -5.84(14)
O17 Mn1 N22 Mn3 -97.11(16)
N26 Mn1 N22 Mn3 171.52(16)
N7 Mn1 N22 Mn3 3.1(5)
Na2 Mn1 N22 Mn3 -57.61(11)
Mn3 N22 N23 N24 -125(10)
Mn1 N22 N23 N24 131(10)
C27 C28 N25 C29 -174.6(6)
C27 C28 N25 Mn3 6.6(9)
C31 C29 N25 C28 -138.7(6)
C30 C29 N25 C28 -11.5(9)
C31 C29 N25 Mn3 40.3(5)
C30 C29 N25 Mn3 167.5(5)
O24 Mn3 N25 C28 131(4)
O15 Mn3 N25 C28 158.9(5)
O14 Mn3 N25 C28 -10.4(5)
N22 Mn3 N25 C28 -102.7(5)
Na2 Mn3 N25 C28 -9.5(6)
O24 Mn3 N25 C29 -48(4)
O15 Mn3 N25 C29 -20.0(4)
O14 Mn3 N25 C29 170.6(4)
N22 Mn3 N25 C29 78.3(4)
Na2 Mn3 N25 C29 171.6(3)
C6 C7 N26 C8 -171.5(6)
C6 C7 N26 Mn1 5.8(9)
C10 C8 N26 C7 -28.1(8)
C9 C8 N26 C7 -151.4(6)
C10 C8 N26 Mn1 154.2(4)
C9 C8 N26 Mn1 31.0(5)
O16 Mn1 N26 C7 175.5(5)
O24 Mn1 N26 C7 132(3)
O17 Mn1 N26 C7 -2.5(5)
N7 Mn1 N26 C7 -93.9(5)
N22 Mn1 N26 C7 90.7(5)
Na2 Mn1 N26 C7 0.2(6)
O16 Mn1 N26 C8 -7.0(4)
O24 Mn1 N26 C8 -50(3)
O17 Mn1 N26 C8 175.0(4)
N7 Mn1 N26 C8 83.6(4)
N22 Mn1 N26 C8 -91.8(4)
Na2 Mn1 N26 C8 177.7(3)
C17 C18 N27 C19 -177.3(7)
C17 C18 N27 Mn2 8.9(11)
C70 C19 N27 C18 157.1(7)
C20 C19 N27 C18 -80.0(9)
C70 C19 N27 Mn2 -28.4(7)
C20 C19 N27 Mn2 94.5(7)
O9 Mn2 N27 C18 -178.9(6)
O24 Mn2 N27 C18 107(2)
O8 Mn2 N27 C18 -5.2(6)
N7 Mn2 N27 C18 89.0(6)
O27 Mn2 N27 C18 -90.7(6)
Na2 Mn2 N27 C18 1.8(7)
O9 Mn2 N27 C19 6.9(5)
O24 Mn2 N27 C19 -68(3)
O8 Mn2 N27 C19 -179.4(5)
N7 Mn2 N27 C19 -85.2(5)
O27 Mn2 N27 C19 95.0(5)
Na2 Mn2 N27 C19 -172.4(4)
O24 Mn3 Na2 O8 -45.45(19)
O15 Mn3 Na2 O8 -27.6(3)
O14 Mn3 Na2 O8 133.9(2)
N25 Mn3 Na2 O8 132.3(2)
N22 Mn3 Na2 O8 -128.48(17)
O24 Mn3 Na2 O14 -179.3(3)
O15 Mn3 Na2 O14 -161.5(3)
N25 Mn3 Na2 O14 -1.5(3)
N22 Mn3 Na2 O14 97.7(2)
O24 Mn3 Na2 O17 54.52(19)
O15 Mn3 Na2 O17 72.3(3)
O14 Mn3 Na2 O17 -126.2(2)
N25 Mn3 Na2 O17 -127.7(2)
N22 Mn3 Na2 O17 -28.51(17)
O24 Mn3 Na2 O7 -96.3(2)
O15 Mn3 Na2 O7 -78.4(3)
O14 Mn3 Na2 O7 83.1(3)
N25 Mn3 Na2 O7 81.5(3)
N22 Mn3 Na2 O7 -179.3(2)
O24 Mn3 Na2 O13 174.4(2)
O15 Mn3 Na2 O13 -167.8(2)
O14 Mn3 Na2 O13 -6.3(2)
N25 Mn3 Na2 O13 -7.8(2)
N22 Mn3 Na2 O13 91.38(17)
O24 Mn3 Na2 O18 80.0(3)
O15 Mn3 Na2 O18 97.8(3)
O14 Mn3 Na2 O18 -100.7(3)
N25 Mn3 Na2 O18 -102.2(3)
N22 Mn3 Na2 O18 -3.1(3)
O15 Mn3 Na2 O24 17.8(3)
O14 Mn3 Na2 O24 179.3(3)
N25 Mn3 Na2 O24 177.8(3)
N22 Mn3 Na2 O24 -83.0(2)
O24 Mn3 Na2 Mn1 36.65(15)
O15 Mn3 Na2 Mn1 54.5(2)
O14 Mn3 Na2 Mn1 -144.0(2)
N25 Mn3 Na2 Mn1 -145.6(2)
N22 Mn3 Na2 Mn1 -46.39(13)
O24 Mn3 Na2 Mn2 -28.87(15)
O15 Mn3 Na2 Mn2 -11.1(2)
O14 Mn3 Na2 Mn2 150.4(2)
N25 Mn3 Na2 Mn2 148.9(2)
N22 Mn3 Na2 Mn2 -111.91(13)
O16 Mn1 Na2 O8 58.3(3)
O24 Mn1 Na2 O8 54.00(19)
O17 Mn1 Na2 O8 -125.5(2)
N26 Mn1 Na2 O8 -129.7(2)
N7 Mn1 Na2 O8 -27.84(18)
N22 Mn1 Na2 O8 132.21(16)
O16 Mn1 Na2 O14 -49.6(3)
O24 Mn1 Na2 O14 -53.87(19)
O17 Mn1 Na2 O14 126.6(2)
N26 Mn1 Na2 O14 122.5(2)
N7 Mn1 Na2 O14 -135.72(18)
N22 Mn1 Na2 O14 24.33(16)
O16 Mn1 Na2 O17 -176.2(3)
O24 Mn1 Na2 O17 179.6(3)
N26 Mn1 Na2 O17 -4.1(3)
N7 Mn1 Na2 O17 97.7(2)
N22 Mn1 Na2 O17 -102.2(2)
O16 Mn1 Na2 O7 79.3(3)
O24 Mn1 Na2 O7 75.0(3)
O17 Mn1 Na2 O7 -104.5(3)
N26 Mn1 Na2 O7 -108.7(3)
N7 Mn1 Na2 O7 -6.8(3)
N22 Mn1 Na2 O7 153.2(3)
O16 Mn1 Na2 O13 -94.8(3)
O24 Mn1 Na2 O13 -99.0(2)
O17 Mn1 Na2 O13 81.4(3)
N26 Mn1 Na2 O13 77.3(3)
N7 Mn1 Na2 O13 179.1(2)
N22 Mn1 Na2 O13 -20.8(2)
O16 Mn1 Na2 O18 173.6(2)
O24 Mn1 Na2 O18 169.3(2)
O17 Mn1 Na2 O18 -10.2(2)
N26 Mn1 Na2 O18 -14.4(2)
N7 Mn1 Na2 O18 87.46(19)
N22 Mn1 Na2 O18 -112.49(17)
O16 Mn1 Na2 O24 4.3(3)
O17 Mn1 Na2 O24 -179.6(3)
N26 Mn1 Na2 O24 176.3(2)
N7 Mn1 Na2 O24 -81.8(2)
N22 Mn1 Na2 O24 78.20(19)
O16 Mn1 Na2 Mn3 -31.8(2)
O24 Mn1 Na2 Mn3 -36.06(16)
O17 Mn1 Na2 Mn3 144.4(2)
N26 Mn1 Na2 Mn3 140.26(19)
N7 Mn1 Na2 Mn3 -117.91(14)
N22 Mn1 Na2 Mn3 42.14(11)
O16 Mn1 Na2 Mn2 42.0(2)
O24 Mn1 Na2 Mn2 37.67(16)
O17 Mn1 Na2 Mn2 -141.9(2)
N26 Mn1 Na2 Mn2 -146.01(19)
N7 Mn1 Na2 Mn2 -44.18(14)
N22 Mn1 Na2 Mn2 115.87(12)
O9 Mn2 Na2 O8 170.3(3)
O24 Mn2 Na2 O8 174.9(3)
N27 Mn2 Na2 O8 -11.0(3)
N7 Mn2 Na2 O8 -103.5(3)
O27 Mn2 Na2 O8 92.1(3)
O9 Mn2 Na2 O14 38.8(3)
O24 Mn2 Na2 O14 43.38(18)
O8 Mn2 Na2 O14 -131.5(2)
N27 Mn2 Na2 O14 -142.5(3)
N7 Mn2 Na2 O14 125.01(17)
O27 Mn2 Na2 O14 -39.38(18)
O9 Mn2 Na2 O17 -61.7(3)
O24 Mn2 Na2 O17 -57.04(19)
O8 Mn2 Na2 O17 128.1(2)
N27 Mn2 Na2 O17 117.1(3)
N7 Mn2 Na2 O17 24.59(17)
O27 Mn2 Na2 O17 -139.80(18)
O9 Mn2 Na2 O7 158.9(3)
O24 Mn2 Na2 O7 163.5(2)
O8 Mn2 Na2 O7 -11.4(2)
N27 Mn2 Na2 O7 -22.4(3)
N7 Mn2 Na2 O7 -114.88(19)
O27 Mn2 Na2 O7 80.73(19)
O9 Mn2 Na2 O13 69.2(4)
O24 Mn2 Na2 O13 73.8(3)
O8 Mn2 Na2 O13 -101.1(3)
N27 Mn2 Na2 O13 -112.0(3)
N7 Mn2 Na2 O13 155.5(3)
O27 Mn2 Na2 O13 -8.9(3)
O9 Mn2 Na2 O18 -109.3(3)
O24 Mn2 Na2 O18 -104.7(2)
O8 Mn2 Na2 O18 80.4(3)
N27 Mn2 Na2 O18 69.4(3)
N7 Mn2 Na2 O18 -23.1(2)
O27 Mn2 Na2 O18 172.5(2)
O9 Mn2 Na2 O24 -4.6(3)
O8 Mn2 Na2 O24 -174.9(3)
N27 Mn2 Na2 O24 174.1(3)
N7 Mn2 Na2 O24 81.6(2)
O27 Mn2 Na2 O24 -82.8(2)
O9 Mn2 Na2 Mn3 24.0(3)
O24 Mn2 Na2 Mn3 28.66(15)
O8 Mn2 Na2 Mn3 -146.2(2)
N27 Mn2 Na2 Mn3 -157.2(2)
N7 Mn2 Na2 Mn3 110.29(13)
O27 Mn2 Na2 Mn3 -54.10(14)
O9 Mn2 Na2 Mn1 -42.6(3)
O24 Mn2 Na2 Mn1 -37.97(15)
O8 Mn2 Na2 Mn1 147.1(2)
N27 Mn2 Na2 Mn1 136.2(2)
N7 Mn2 Na2 Mn1 43.66(13)
O27 Mn2 Na2 Mn1 -120.73(15)
O3 Mn6 Na1 O2 -163.6(3)
O25 Mn6 Na1 O2 -176.7(3)
N11 Mn6 Na1 O2 2.8(3)
N13 Mn6 Na1 O2 101.3(3)
Mn8 Mn6 Na1 O2 145.1(2)
O3 Mn6 Na1 O5 -29.4(3)
O25 Mn6 Na1 O5 -42.5(2)
O2 Mn6 Na1 O5 134.2(3)
N11 Mn6 Na1 O5 137.0(3)
N13 Mn6 Na1 O5 -124.5(2)
Mn8 Mn6 Na1 O5 -80.67(13)
O3 Mn6 Na1 O11 70.2(3)
O25 Mn6 Na1 O11 57.1(2)
O2 Mn6 Na1 O11 -126.3(2)
N11 Mn6 Na1 O11 -123.4(3)
N13 Mn6 Na1 O11 -24.98(19)
Mn8 Mn6 Na1 O11 18.87(12)
O3 Mn6 Na1 O10 93.6(3)
O25 Mn6 Na1 O10 80.5(3)
O2 Mn6 Na1 O10 -102.8(3)
N11 Mn6 Na1 O10 -100.0(4)
N13 Mn6 Na1 O10 -1.6(3)
Mn8 Mn6 Na1 O10 42.3(2)
O3 Mn6 Na1 O4 -79.4(3)
O25 Mn6 Na1 O4 -92.5(3)
O2 Mn6 Na1 O4 84.2(3)
N11 Mn6 Na1 O4 87.0(3)
N13 Mn6 Na1 O4 -174.5(2)
Mn8 Mn6 Na1 O4 -130.7(2)
O3 Mn6 Na1 O1 -167.3(3)
O25 Mn6 Na1 O1 179.7(2)
O2 Mn6 Na1 O1 -3.7(2)
N11 Mn6 Na1 O1 -0.8(3)
N13 Mn6 Na1 O1 97.6(2)
Mn8 Mn6 Na1 O1 141.46(14)
O3 Mn6 Na1 O25 13.1(3)
O2 Mn6 Na1 O25 176.7(3)
N11 Mn6 Na1 O25 179.5(3)
N13 Mn6 Na1 O25 -82.0(2)
Mn8 Mn6 Na1 O25 -38.19(16)
O3 Mn6 Na1 Mn8 51.3(3)
O25 Mn6 Na1 Mn8 38.19(16)
O2 Mn6 Na1 Mn8 -145.1(2)
N11 Mn6 Na1 Mn8 -142.3(3)
N13 Mn6 Na1 Mn8 -43.85(15)
O3 Mn6 Na1 Mn7 -13.8(3)
O25 Mn6 Na1 Mn7 -26.91(16)
O2 Mn6 Na1 Mn7 149.8(2)
N11 Mn6 Na1 Mn7 152.6(3)
N13 Mn6 Na1 Mn7 -108.95(16)
Mn8 Mn6 Na1 Mn7 -65.10(4)
O25 Mn8 Na1 O2 -56.5(2)
O12 Mn8 Na1 O2 -60.0(3)
O11 Mn8 Na1 O2 124.9(2)
N12 Mn8 Na1 O2 121.3(3)
N13 Mn8 Na1 O2 23.84(18)
N16 Mn8 Na1 O2 -136.39(18)
Mn6 Mn8 Na1 O2 -17.80(11)
O25 Mn8 Na1 O5 54.0(2)
O12 Mn8 Na1 O5 50.5(3)
O11 Mn8 Na1 O5 -124.6(3)
N12 Mn8 Na1 O5 -128.2(3)
N13 Mn8 Na1 O5 134.34(19)
N16 Mn8 Na1 O5 -25.89(19)
Mn6 Mn8 Na1 O5 92.71(13)
O25 Mn8 Na1 O11 178.6(3)
O12 Mn8 Na1 O11 175.1(3)
N12 Mn8 Na1 O11 -3.6(3)
N13 Mn8 Na1 O11 -101.0(3)
N16 Mn8 Na1 O11 98.7(3)
Mn6 Mn8 Na1 O11 -142.7(2)
O25 Mn8 Na1 O10 166.7(2)
O12 Mn8 Na1 O10 163.1(3)
O11 Mn8 Na1 O10 -12.0(2)
N12 Mn8 Na1 O10 -15.5(3)
N13 Mn8 Na1 O10 -113.00(19)
N16 Mn8 Na1 O10 86.77(19)
Mn6 Mn8 Na1 O10 -154.63(15)
O25 Mn8 Na1 O4 75.1(3)
O12 Mn8 Na1 O4 71.6(4)
O11 Mn8 Na1 O4 -103.5(3)
N12 Mn8 Na1 O4 -107.0(3)
N13 Mn8 Na1 O4 155.5(3)
N16 Mn8 Na1 O4 -4.7(3)
Mn6 Mn8 Na1 O4 113.9(3)
O25 Mn8 Na1 O1 -97.1(3)
O12 Mn8 Na1 O1 -100.6(3)
O11 Mn8 Na1 O1 84.3(3)
N12 Mn8 Na1 O1 80.7(3)
N13 Mn8 Na1 O1 -16.7(2)
N16 Mn8 Na1 O1 -177.0(2)
Mn6 Mn8 Na1 O1 -58.4(2)
O12 Mn8 Na1 O25 -3.5(3)
O11 Mn8 Na1 O25 -178.6(3)
N12 Mn8 Na1 O25 177.8(3)
N13 Mn8 Na1 O25 80.4(2)
N16 Mn8 Na1 O25 -79.9(2)
Mn6 Mn8 Na1 O25 38.72(17)
O25 Mn8 Na1 Mn6 -38.72(17)
O12 Mn8 Na1 Mn6 -42.2(3)
O11 Mn8 Na1 Mn6 142.7(2)
N12 Mn8 Na1 Mn6 139.1(2)
N13 Mn8 Na1 Mn6 41.64(14)
N16 Mn8 Na1 Mn6 -118.60(14)
O25 Mn8 Na1 Mn7 37.00(17)
O12 Mn8 Na1 Mn7 33.5(3)
O11 Mn8 Na1 Mn7 -141.6(2)
N12 Mn8 Na1 Mn7 -145.2(2)
N13 Mn8 Na1 Mn7 117.36(14)
N16 Mn8 Na1 Mn7 -42.88(14)
Mn6 Mn8 Na1 Mn7 75.72(4)
O25 Mn7 Na1 O2 43.0(2)
O6 Mn7 Na1 O2 30.8(3)
O5 Mn7 Na1 O2 -133.3(3)
N10 Mn7 Na1 O2 -142.2(3)
N16 Mn7 Na1 O2 125.28(19)
O26 Mn7 Na1 O2 -40.4(2)
O25 Mn7 Na1 O5 176.4(3)
O6 Mn7 Na1 O5 164.1(3)
N10 Mn7 Na1 O5 -8.9(3)
N16 Mn7 Na1 O5 -101.4(3)
O26 Mn7 Na1 O5 92.9(3)
O25 Mn7 Na1 O11 -56.9(2)
O6 Mn7 Na1 O11 -69.2(3)
O5 Mn7 Na1 O11 126.7(3)
N10 Mn7 Na1 O11 117.8(3)
N16 Mn7 Na1 O11 25.33(19)
O26 Mn7 Na1 O11 -140.3(2)
O25 Mn7 Na1 O10 -105.4(3)
O6 Mn7 Na1 O10 -117.7(3)
O5 Mn7 Na1 O10 78.2(3)
N10 Mn7 Na1 O10 69.3(3)
N16 Mn7 Na1 O10 -23.2(2)
O26 Mn7 Na1 O10 171.2(2)
O25 Mn7 Na1 O4 164.9(2)
O6 Mn7 Na1 O4 152.6(3)
O5 Mn7 Na1 O4 -11.5(3)
N10 Mn7 Na1 O4 -20.4(3)
N16 Mn7 Na1 O4 -112.9(2)
O26 Mn7 Na1 O4 81.5(2)
O25 Mn7 Na1 O1 77.8(3)
O6 Mn7 Na1 O1 65.6(4)
O5 Mn7 Na1 O1 -98.5(3)
N10 Mn7 Na1 O1 -107.4(3)
N16 Mn7 Na1 O1 160.1(3)
O26 Mn7 Na1 O1 -5.6(3)
O6 Mn7 Na1 O25 -12.3(3)
O5 Mn7 Na1 O25 -176.4(3)
N10 Mn7 Na1 O25 174.7(3)
N16 Mn7 Na1 O25 82.2(2)
O26 Mn7 Na1 O25 -83.4(2)
O25 Mn7 Na1 Mn6 27.61(18)
O6 Mn7 Na1 Mn6 15.3(3)
O5 Mn7 Na1 Mn6 -148.7(2)
N10 Mn7 Na1 Mn6 -157.6(3)
N16 Mn7 Na1 Mn6 109.85(15)
O26 Mn7 Na1 Mn6 -55.81(16)
O25 Mn7 Na1 Mn8 -37.55(18)
O6 Mn7 Na1 Mn8 -49.8(3)
O5 Mn7 Na1 Mn8 146.1(2)
N10 Mn7 Na1 Mn8 137.2(3)
N16 Mn7 Na1 Mn8 44.69(14)
O26 Mn7 Na1 Mn8 -120.98(16)
C36 C35 O1 C44 -19.0(10)
C34 C35 O1 C44 160.6(6)
C36 C35 O1 Na1 170.3(5)
C34 C35 O1 Na1 -10.1(7)
O2 Na1 O1 C35 9.7(4)
O5 Na1 O1 C35 -79.3(5)
O11 Na1 O1 C35 93.8(5)
O10 Na1 O1 C35 153.0(4)
O4 Na1 O1 C35 -119.9(5)
O25 Na1 O1 C35 12.1(5)
Mn6 Na1 O1 C35 11.8(4)
Mn8 Na1 O1 C35 55.3(5)
Mn7 Na1 O1 C35 -29.6(6)
O2 Na1 O1 C44 -160.2(6)
O5 Na1 O1 C44 110.8(6)
O11 Na1 O1 C44 -76.0(6)
O10 Na1 O1 C44 -16.8(6)
O4 Na1 O1 C44 70.2(5)
O25 Na1 O1 C44 -157.8(5)
Mn6 Na1 O1 C44 -158.0(5)
Mn8 Na1 O1 C44 -114.6(5)
Mn7 Na1 O1 C44 160.5(5)
C35 C34 O2 Mn6 -178.7(5)
C39 C34 O2 Mn6 -1.4(9)
C35 C34 O2 Na1 7.3(8)
C39 C34 O2 Na1 -175.5(5)
O3 Mn6 O2 C34 -52.7(13)
O25 Mn6 O2 C34 -172.2(5)
N11 Mn6 O2 C34 7.3(6)
N13 Mn6 O2 C34 105.9(5)
Mn8 Mn6 O2 C34 153.8(5)
Na1 Mn6 O2 C34 -174.8(6)
O3 Mn6 O2 Na1 122.1(10)
O25 Mn6 O2 Na1 2.6(2)
N11 Mn6 O2 Na1 -177.9(2)
N13 Mn6 O2 Na1 -79.3(2)
Mn8 Mn6 O2 Na1 -31.42(19)
O5 Na1 O2 C34 126.3(5)
O11 Na1 O2 C34 -131.1(5)
O10 Na1 O2 C34 -69.8(6)
O4 Na1 O2 C34 55.8(5)
O1 Na1 O2 C34 -8.8(4)
O25 Na1 O2 C34 173.3(5)
Mn6 Na1 O2 C34 175.3(6)
Mn8 Na1 O2 C34 -157.0(5)
Mn7 Na1 O2 C34 149.6(5)
O5 Na1 O2 Mn6 -48.9(2)
O11 Na1 O2 Mn6 53.6(2)
O10 Na1 O2 Mn6 115.0(3)
O4 Na1 O2 Mn6 -119.5(2)
O1 Na1 O2 Mn6 175.9(3)
O25 Na1 O2 Mn6 -2.00(17)
Mn8 Na1 O2 Mn6 27.70(17)
Mn7 Na1 O2 Mn6 -25.61(18)
C41 C42 O3 Mn6 31.3(8)
C41 C42 O3 Mn5 -143.2(5)
O25 Mn6 O3 C42 172.1(5)
O2 Mn6 O3 C42 52.6(13)
N11 Mn6 O3 C42 -8.0(5)
N13 Mn6 O3 C42 -106.0(5)
Mn8 Mn6 O3 C42 -153.5(5)
Na1 Mn6 O3 C42 161.9(4)
O25 Mn6 O3 Mn5 -13.8(3)
O2 Mn6 O3 Mn5 -133.3(10)
N11 Mn6 O3 Mn5 166.1(3)
N13 Mn6 O3 Mn5 68.1(3)
Mn8 Mn6 O3 Mn5 20.6(3)
Na1 Mn6 O3 Mn5 -24.0(4)
O6 Mn5 O3 C42 -128.2(5)
O12 Mn5 O3 C42 137.8(5)
N19 Mn5 O3 C42 45.8(5)
N1 Mn5 O3 C42 -32.2(5)
N1' Mn5 O3 C42 -37.6(5)
N4 Mn5 O3 C42 -1.5(11)
O6 Mn5 O3 Mn6 57.8(3)
O12 Mn5 O3 Mn6 -36.2(3)
N19 Mn5 O3 Mn6 -128.2(3)
N1 Mn5 O3 Mn6 153.9(3)
N1' Mn5 O3 Mn6 148.5(3)
N4 Mn5 O3 Mn6 -175.5(6)
C47 C46 O4 C55 -22.5(11)
C45 C46 O4 C55 157.3(7)
C47 C46 O4 Na1 162.1(6)
C45 C46 O4 Na1 -18.1(8)
O2 Na1 O4 C46 113.2(5)
O5 Na1 O4 C46 16.9(5)
O11 Na1 O4 C46 -56.5(6)
O10 Na1 O4 C46 -100.5(5)
O1 Na1 O4 C46 167.9(5)
O25 Na1 O4 C46 33.2(6)
Mn6 Na1 O4 C46 75.0(6)
Mn8 Na1 O4 C46 -6.4(7)
Mn7 Na1 O4 C46 23.4(5)
O2 Na1 O4 C55 -61.3(8)
O5 Na1 O4 C55 -157.6(8)
O11 Na1 O4 C55 129.0(7)
O10 Na1 O4 C55 84.9(7)
O1 Na1 O4 C55 -6.6(7)
O25 Na1 O4 C55 -141.3(7)
Mn6 Na1 O4 C55 -99.5(7)
Mn8 Na1 O4 C55 179.1(6)
Mn7 Na1 O4 C55 -151.1(7)
C46 C45 O5 Mn7 -171.1(5)
C50 C45 O5 Mn7 9.8(10)
C46 C45 O5 Na1 11.9(9)
C50 C45 O5 Na1 -167.2(5)
O25 Mn7 O5 C45 179.8(6)
O6 Mn7 O5 C45 55.8(13)
N10 Mn7 O5 C45 -4.0(6)
N16 Mn7 O5 C45 -99.4(6)
O26 Mn7 O5 C45 100.6(6)
Na1 Mn7 O5 C45 -177.4(7)
O25 Mn7 O5 Na1 -2.8(2)
O6 Mn7 O5 Na1 -126.8(10)
N10 Mn7 O5 Na1 173.3(3)
N16 Mn7 O5 Na1 78.0(2)
O26 Mn7 O5 Na1 -82.1(2)
O2 Na1 O5 C45 -132.4(5)
O11 Na1 O5 C45 124.7(5)
O10 Na1 O5 C45 59.4(5)
O4 Na1 O5 C45 -15.1(5)
O1 Na1 O5 C45 -61.1(6)
O25 Na1 O5 C45 179.8(5)
Mn6 Na1 O5 C45 -155.9(5)
Mn8 Na1 O5 C45 150.6(5)
Mn7 Na1 O5 C45 177.6(6)
O2 Na1 O5 Mn7 50.0(3)
O11 Na1 O5 Mn7 -52.9(2)
O10 Na1 O5 Mn7 -118.2(2)
O4 Na1 O5 Mn7 167.3(3)
O1 Na1 O5 Mn7 121.3(3)
O25 Na1 O5 Mn7 2.17(18)
Mn6 Na1 O5 Mn7 26.5(2)
Mn8 Na1 O5 Mn7 -27.00(18)
C52 C53 O6 Mn7 -40.7(6)
C52 C53 O6 Mn5 139.5(4)
O25 Mn7 O6 C53 -168.1(4)
O5 Mn7 O6 C53 -44.5(12)
N10 Mn7 O6 C53 16.0(5)
N16 Mn7 O6 C53 110.6(4)
O26 Mn7 O6 C53 -89.1(5)
Na1 Mn7 O6 C53 -158.7(4)
O25 Mn7 O6 Mn5 11.8(3)
O5 Mn7 O6 Mn5 135.4(9)
N10 Mn7 O6 Mn5 -164.1(3)
N16 Mn7 O6 Mn5 -69.5(3)
O26 Mn7 O6 Mn5 90.7(3)
Na1 Mn7 O6 Mn5 21.2(4)
O12 Mn5 O6 C53 -140.0(5)
O3 Mn5 O6 C53 125.0(5)
N19 Mn5 O6 C53 -13.5(15)
N1 Mn5 O6 C53 32.2(5)
N1' Mn5 O6 C53 28.2(5)
N4 Mn5 O6 C53 -43.4(5)
O12 Mn5 O6 Mn7 40.2(3)
O3 Mn5 O6 Mn7 -54.8(3)
N19 Mn5 O6 Mn7 166.6(10)
N1 Mn5 O6 Mn7 -147.6(2)
N1' Mn5 O6 Mn7 -151.7(3)
N4 Mn5 O6 Mn7 136.7(3)
C14 C13 O7 C21 -18.8(10)
C12 C13 O7 C21 159.6(6)
C14 C13 O7 Na2 164.9(6)
C12 C13 O7 Na2 -16.7(8)
O8 Na2 O7 C13 17.3(4)
O14 Na2 O7 C13 111.6(5)
O17 Na2 O7 C13 -56.6(6)
O13 Na2 O7 C13 169.9(5)
O18 Na2 O7 C13 -102.3(5)
O24 Na2 O7 C13 34.5(5)
Mn3 Na2 O7 C13 75.4(5)
Mn1 Na2 O7 C13 -5.6(6)
Mn2 Na2 O7 C13 23.6(5)
O8 Na2 O7 C21 -158.6(6)
O14 Na2 O7 C21 -64.2(6)
O17 Na2 O7 C21 127.6(5)
O13 Na2 O7 C21 -5.9(5)
O18 Na2 O7 C21 81.9(6)
O24 Na2 O7 C21 -141.3(5)
Mn3 Na2 O7 C21 -100.5(5)
Mn1 Na2 O7 C21 178.5(5)
Mn2 Na2 O7 C21 -152.2(5)
C13 C12 O8 Mn2 -170.2(5)
C17 C12 O8 Mn2 7.8(10)
C13 C12 O8 Na2 15.8(8)
C17 C12 O8 Na2 -166.3(5)
O9 Mn2 O8 C12 48.1(17)
O24 Mn2 O8 C12 -178.5(6)
N27 Mn2 O8 C12 -2.9(6)
N7 Mn2 O8 C12 -98.6(6)
O27 Mn2 O8 C12 102.1(6)
Na2 Mn2 O8 C12 -174.5(7)
O9 Mn2 O8 Na2 -137.3(13)
O24 Mn2 O8 Na2 -4.0(2)
N27 Mn2 O8 Na2 171.7(2)
N7 Mn2 O8 Na2 75.9(2)
O27 Mn2 O8 Na2 -83.4(2)
O14 Na2 O8 C12 -134.1(5)
O17 Na2 O8 C12 123.5(5)
O7 Na2 O8 C12 -17.4(5)
O13 Na2 O8 C12 -63.3(6)
O18 Na2 O8 C12 57.6(5)
O24 Na2 O8 C12 178.2(5)
Mn3 Na2 O8 C12 -156.7(5)
Mn1 Na2 O8 C12 148.9(5)
Mn2 Na2 O8 C12 175.1(6)
O14 Na2 O8 Mn2 50.8(2)
O17 Na2 O8 Mn2 -51.6(2)
O7 Na2 O8 Mn2 167.5(3)
O13 Na2 O8 Mn2 121.6(2)
O18 Na2 O8 Mn2 -117.5(2)
O24 Na2 O8 Mn2 3.06(16)
Mn3 Na2 O8 Mn2 28.22(18)
Mn1 Na2 O8 Mn2 -26.23(17)
C19 C70 O9 Mn2 -37.6(8)
C19 C70 O9 Mn4 149.6(5)
O24 Mn2 O9 C70 -168.6(5)
O8 Mn2 O9 C70 -35.5(16)
N27 Mn2 O9 C70 15.9(5)
N7 Mn2 O9 C70 111.3(5)
O27 Mn2 O9 C70 -89.2(5)
Na2 Mn2 O9 C70 -165.0(4)
O24 Mn2 O9 Mn4 4.3(3)
O8 Mn2 O9 Mn4 137.4(13)
N27 Mn2 O9 Mn4 -171.2(3)
N7 Mn2 O9 Mn4 -75.8(3)
O27 Mn2 O9 Mn4 83.7(3)
Na2 Mn2 O9 Mn4 7.9(5)
O16 Mn4 O9 C70 -143.4(5)
O15 Mn4 O9 C70 120.7(5)
N19 Mn4 O9 C70 16.9(14)
N1 Mn4 O9 C70 -52.9(5)
N4 Mn4 O9 C70 23.8(5)
N1' Mn4 O9 C70 -48.1(5)
O16 Mn4 O9 Mn2 44.6(3)
O15 Mn4 O9 Mn2 -51.2(3)
N19 Mn4 O9 Mn2 -155.0(10)
N1 Mn4 O9 Mn2 135.2(2)
N4 Mn4 O9 Mn2 -148.2(3)
N1' Mn4 O9 Mn2 139.9(3)
C61 C56 O10 C66 -6.4(10)
C57 C56 O10 C66 174.7(6)
C61 C56 O10 Na1 173.9(6)
C57 C56 O10 Na1 -5.0(8)
O2 Na1 O10 C56 -71.7(6)
O5 Na1 O10 C56 91.7(5)
O11 Na1 O10 C56 3.1(5)
O4 Na1 O10 C56 152.0(5)
O1 Na1 O10 C56 -123.5(5)
O25 Na1 O10 C56 18.9(6)
Mn6 Na1 O10 C56 -22.7(6)
Mn8 Na1 O10 C56 10.1(5)
Mn7 Na1 O10 C56 58.3(5)
O2 Na1 O10 C66 108.6(6)
O5 Na1 O10 C66 -88.0(6)
O11 Na1 O10 C66 -176.5(6)
O4 Na1 O10 C66 -27.6(6)
O1 Na1 O10 C66 56.8(6)
O25 Na1 O10 C66 -160.7(6)
Mn6 Na1 O10 C66 157.6(5)
Mn8 Na1 O10 C66 -169.6(6)
Mn7 Na1 O10 C66 -121.3(6)
C56 C57 O11 Mn8 -166.4(5)
C58 C57 O11 Mn8 18.4(9)
C56 C57 O11 Na1 -1.4(8)
C58 C57 O11 Na1 -176.6(5)
O25 Mn8 O11 C57 166.0(5)
O12 Mn8 O11 C57 14(2)
N12 Mn8 O11 C57 -15.6(5)
N13 Mn8 O11 C57 -115.2(5)
N16 Mn8 O11 C57 87.7(5)
Mn6 Mn8 O11 C57 -160.2(5)
Na1 Mn8 O11 C57 167.0(6)
O25 Mn8 O11 Na1 -1.1(2)
O12 Mn8 O11 Na1 -153.3(17)
N12 Mn8 O11 Na1 177.3(2)
N13 Mn8 O11 Na1 77.7(2)
N16 Mn8 O11 Na1 -79.4(2)
Mn6 Mn8 O11 Na1 32.81(18)
O2 Na1 O11 C57 137.2(5)
O5 Na1 O11 C57 -112.4(5)
O10 Na1 O11 C57 -0.9(5)
O4 Na1 O11 C57 -51.6(6)
O1 Na1 O11 C57 72.2(5)
O25 Na1 O11 C57 -166.8(5)
Mn6 Na1 O11 C57 162.8(5)
Mn8 Na1 O11 C57 -167.6(6)
Mn7 Na1 O11 C57 -137.2(5)
O2 Na1 O11 Mn8 -55.2(2)
O5 Na1 O11 Mn8 55.2(2)
O10 Na1 O11 Mn8 166.7(3)
O4 Na1 O11 Mn8 116.0(3)
O1 Na1 O11 Mn8 -120.2(2)
O25 Na1 O11 Mn8 0.82(17)
Mn6 Na1 O11 Mn8 -29.63(17)
Mn7 Na1 O11 Mn8 30.42(17)
C63 C64 O12 Mn8 -44.8(6)
C63 C64 O12 Mn5 149.6(4)
O25 Mn8 O12 C64 -161.0(4)
O11 Mn8 O12 C64 -9(2)
N12 Mn8 O12 C64 20.7(4)
N13 Mn8 O12 C64 120.2(4)
N16 Mn8 O12 C64 -83.0(4)
Mn6 Mn8 O12 C64 165.1(4)
Na1 Mn8 O12 C64 -158.3(4)
O25 Mn8 O12 Mn5 4.1(3)
O11 Mn8 O12 Mn5 156.3(16)
N12 Mn8 O12 Mn5 -174.2(3)
N13 Mn8 O12 Mn5 -74.6(3)
N16 Mn8 O12 Mn5 82.2(3)
Mn6 Mn8 O12 Mn5 -29.8(2)
Na1 Mn8 O12 Mn5 6.9(4)
O6 Mn5 O12 C64 112.6(5)
O3 Mn5 O12 C64 -154.5(5)
N19 Mn5 O12 C64 -60.1(5)
N1 Mn5 O12 C64 -28.5(10)
N1' Mn5 O12 C64 3.7(10)
N4 Mn5 O12 C64 16.1(5)
O6 Mn5 O12 Mn8 -51.1(3)
O3 Mn5 O12 Mn8 41.8(3)
N19 Mn5 O12 Mn8 136.2(3)
N1 Mn5 O12 Mn8 167.8(5)
N1' Mn5 O12 Mn8 -160.0(5)
N4 Mn5 O12 Mn8 -147.6(3)
C24 C23 O13 C32 -26.0(9)
C22 C23 O13 C32 153.5(6)
C24 C23 O13 Na2 162.3(5)
C22 C23 O13 Na2 -18.2(6)
O8 Na2 O13 C23 -68.6(5)
O14 Na2 O13 C23 16.8(4)
O17 Na2 O13 C23 103.6(4)
O7 Na2 O13 C23 -109.5(4)
O18 Na2 O13 C23 162.0(4)
O24 Na2 O13 C23 24.2(5)
Mn3 Na2 O13 C23 20.4(4)
Mn1 Na2 O13 C23 66.9(4)
Mn2 Na2 O13 C23 -16.8(5)
O8 Na2 O13 C32 120.9(6)
O14 Na2 O13 C32 -153.6(6)
O17 Na2 O13 C32 -66.9(6)
O7 Na2 O13 C32 80.0(6)
O18 Na2 O13 C32 -8.4(6)
O24 Na2 O13 C32 -146.3(5)
Mn3 Na2 O13 C32 -150.1(6)
Mn1 Na2 O13 C32 -103.5(6)
Mn2 Na2 O13 C32 172.7(5)
C27 C22 O14 Mn3 -0.4(9)
C23 C22 O14 Mn3 -178.4(4)
C27 C22 O14 Na2 -170.8(4)
C23 C22 O14 Na2 11.1(7)
O24 Mn3 O14 C22 -170.8(5)
O15 Mn3 O14 C22 -52.7(11)
N25 Mn3 O14 C22 7.5(5)
N22 Mn3 O14 C22 106.9(5)
Na2 Mn3 O14 C22 -171.3(6)
O24 Mn3 O14 Na2 0.5(2)
O15 Mn3 O14 Na2 118.6(8)
N25 Mn3 O14 Na2 178.9(2)
N22 Mn3 O14 Na2 -81.8(2)
O8 Na2 O14 C22 124.0(4)
O17 Na2 O14 C22 -133.9(4)
O7 Na2 O14 C22 53.8(5)
O13 Na2 O14 C22 -14.6(4)
O18 Na2 O14 C22 -71.4(5)
O24 Na2 O14 C22 171.8(4)
Mn3 Na2 O14 C22 172.2(5)
Mn1 Na2 O14 C22 -159.0(4)
Mn2 Na2 O14 C22 147.4(4)
O8 Na2 O14 Mn3 -48.2(2)
O17 Na2 O14 Mn3 53.9(2)
O7 Na2 O14 Mn3 -118.4(2)
O13 Na2 O14 Mn3 173.2(2)
O18 Na2 O14 Mn3 116.4(2)
O24 Na2 O14 Mn3 -0.41(15)
Mn1 Na2 O14 Mn3 28.83(16)
Mn2 Na2 O14 Mn3 -24.77(17)
C29 C31 O15 Mn3 32.1(6)
C29 C31 O15 Mn4 -138.2(4)
O24 Mn3 O15 C31 171.9(4)
O14 Mn3 O15 C31 54.1(11)
N25 Mn3 O15 C31 -6.8(4)
N22 Mn3 O15 C31 -105.3(4)
Na2 Mn3 O15 C31 158.0(3)
O24 Mn3 O15 Mn4 -17.9(3)
O14 Mn3 O15 Mn4 -135.8(8)
N25 Mn3 O15 Mn4 163.3(3)
N22 Mn3 O15 Mn4 64.9(3)
Na2 Mn3 O15 Mn4 -31.8(4)
O16 Mn4 O15 C31 137.1(4)
O9 Mn4 O15 C31 -129.0(4)
N19 Mn4 O15 C31 41.9(4)
N1 Mn4 O15 C31 21.8(9)
N4 Mn4 O15 C31 -35.2(4)
N1' Mn4 O15 C31 -7.9(9)
O16 Mn4 O15 Mn3 -32.4(3)
O9 Mn4 O15 Mn3 61.5(3)
N19 Mn4 O15 Mn3 -127.7(3)
N1 Mn4 O15 Mn3 -147.7(5)
N4 Mn4 O15 Mn3 155.3(3)
N1' Mn4 O15 Mn3 -177.5(5)
C8 C9 O16 Mn1 45.1(5)
C8 C9 O16 Mn4 -152.5(4)
O24 Mn1 O16 C9 156.4(4)
O17 Mn1 O16 C9 2(2)
N26 Mn1 O16 C9 -21.0(4)
N7 Mn1 O16 C9 -123.0(4)
N22 Mn1 O16 C9 79.9(4)
Na2 Mn1 O16 C9 153.0(3)
O24 Mn1 O16 Mn4 -5.0(3)
O17 Mn1 O16 Mn4 -159.3(19)
N26 Mn1 O16 Mn4 177.6(3)
N7 Mn1 O16 Mn4 75.6(3)
N22 Mn1 O16 Mn4 -81.5(3)
Na2 Mn1 O16 Mn4 -8.4(4)
O9 Mn4 O16 C9 155.4(4)
O15 Mn4 O16 C9 -111.6(4)
N19 Mn4 O16 C9 -21.5(4)
N1 Mn4 O16 C9 56.6(4)
N4 Mn4 O16 C9 36.5(9)
N1' Mn4 O16 C9 60.9(4)
O9 Mn4 O16 Mn1 -44.9(3)
O15 Mn4 O16 Mn1 48.1(3)
N19 Mn4 O16 Mn1 138.2(3)
N1 Mn4 O16 Mn1 -143.7(2)
N4 Mn4 O16 Mn1 -163.8(6)
N1' Mn4 O16 Mn1 -139.3(2)
C6 C1 O17 Mn1 9.7(9)
C2 C1 O17 Mn1 -170.6(4)
C6 C1 O17 Na2 -172.5(5)
C2 C1 O17 Na2 7.2(8)
O16 Mn1 O17 C1 -28(2)
O24 Mn1 O17 C1 177.7(5)
N26 Mn1 O17 C1 -5.0(5)
N7 Mn1 O17 C1 97.1(5)
N22 Mn1 O17 C1 -105.4(5)
Na2 Mn1 O17 C1 178.1(6)
O16 Mn1 O17 Na2 154(2)
O24 Mn1 O17 Na2 -0.4(2)
N26 Mn1 O17 Na2 176.9(2)
N7 Mn1 O17 Na2 -80.9(2)
N22 Mn1 O17 Na2 76.5(2)
O8 Na2 O17 C1 -123.9(5)
O14 Na2 O17 C1 128.4(5)
O7 Na2 O17 C1 -61.9(6)
O13 Na2 O17 C1 61.1(5)
O18 Na2 O17 C1 -9.5(4)
O24 Na2 O17 C1 -177.9(5)
Mn3 Na2 O17 C1 153.3(5)
Mn1 Na2 O17 C1 -178.2(6)
Mn2 Na2 O17 C1 -148.0(5)
O8 Na2 O17 Mn1 54.3(2)
O14 Na2 O17 Mn1 -53.4(2)
O7 Na2 O17 Mn1 116.3(3)
O13 Na2 O17 Mn1 -120.7(2)
O18 Na2 O17 Mn1 168.7(3)
O24 Na2 O17 Mn1 0.27(16)
Mn3 Na2 O17 Mn1 -28.52(16)
Mn2 Na2 O17 Mn1 30.25(16)
O8 Na2 O18 C2 98.7(5)
O14 Na2 O18 C2 -64.7(5)
O17 Na2 O18 C2 11.0(4)
O7 Na2 O18 C2 160.1(5)
O13 Na2 O18 C2 -114.5(5)
O24 Na2 O18 C2 24.1(5)
Mn3 Na2 O18 C2 -17.0(6)
Mn1 Na2 O18 C2 16.9(5)
Mn2 Na2 O18 C2 64.7(5)
O8 Na2 O18 C11 -80.4(6)
O14 Na2 O18 C11 116.2(6)
O17 Na2 O18 C11 -168.1(6)
O7 Na2 O18 C11 -19.0(6)
O13 Na2 O18 C11 66.4(6)
O24 Na2 O18 C11 -154.9(5)
Mn3 Na2 O18 C11 163.9(5)
Mn1 Na2 O18 C11 -162.2(6)
Mn2 Na2 O18 C11 -114.4(6)
O15 Mn3 O24 Mn2 -65.6(3)
O14 Mn3 O24 Mn2 103.6(3)
N25 Mn3 O24 Mn2 -38(4)
N22 Mn3 O24 Mn2 -164.5(3)
Na2 Mn3 O24 Mn2 104.0(3)
O15 Mn3 O24 Mn1 90.5(2)
O14 Mn3 O24 Mn1 -100.2(2)
N25 Mn3 O24 Mn1 118(4)
N22 Mn3 O24 Mn1 -8.3(2)
Na2 Mn3 O24 Mn1 -99.8(2)
O15 Mn3 O24 Na2 -169.66(16)
O14 Mn3 O24 Na2 -0.45(17)
N25 Mn3 O24 Na2 -142(4)
N22 Mn3 O24 Na2 91.51(16)
O9 Mn2 O24 Mn3 73.5(3)
O8 Mn2 O24 Mn3 -100.6(3)
N27 Mn2 O24 Mn3 147(2)
N7 Mn2 O24 Mn3 165.3(3)
O27 Mn2 O24 Mn3 -15.4(2)
Na2 Mn2 O24 Mn3 -103.9(3)
O9 Mn2 O24 Mn1 -83.2(2)
O8 Mn2 O24 Mn1 102.7(2)
N27 Mn2 O24 Mn1 -9(2)
N7 Mn2 O24 Mn1 8.61(19)
O27 Mn2 O24 Mn1 -172.1(2)
Na2 Mn2 O24 Mn1 99.4(2)
O9 Mn2 O24 Na2 177.41(17)
O8 Mn2 O24 Na2 3.25(17)
N27 Mn2 O24 Na2 -109(2)
N7 Mn2 O24 Na2 -90.79(17)
O27 Mn2 O24 Na2 88.48(17)
O16 Mn1 O24 Mn3 -77.4(2)
O17 Mn1 O24 Mn3 100.4(2)
N26 Mn1 O24 Mn3 -34(3)
N7 Mn1 O24 Mn3 -168.7(2)
N22 Mn1 O24 Mn3 7.77(18)
Na2 Mn1 O24 Mn3 100.1(2)
O16 Mn1 O24 Mn2 82.6(2)
O17 Mn1 O24 Mn2 -99.6(2)
N26 Mn1 O24 Mn2 126(3)
N7 Mn1 O24 Mn2 -8.69(19)
N22 Mn1 O24 Mn2 167.8(2)
Na2 Mn1 O24 Mn2 -99.9(2)
O16 Mn1 O24 Na2 -177.48(16)
O17 Mn1 O24 Na2 0.29(17)
N26 Mn1 O24 Na2 -134(3)
N7 Mn1 O24 Na2 91.20(17)
N22 Mn1 O24 Na2 -92.32(15)
O8 Na2 O24 Mn3 127.3(2)
O14 Na2 O24 Mn3 0.40(15)
O17 Na2 O24 Mn3 -116.52(19)
O7 Na2 O24 Mn3 109.7(2)
O13 Na2 O24 Mn3 -7.1(3)
O18 Na2 O24 Mn3 -129.7(2)
Mn1 Na2 O24 Mn3 -116.3(2)
Mn2 Na2 O24 Mn3 130.2(2)
O8 Na2 O24 Mn2 -2.92(16)
O14 Na2 O24 Mn2 -129.8(2)
O17 Na2 O24 Mn2 113.30(19)
O7 Na2 O24 Mn2 -20.5(3)
O13 Na2 O24 Mn2 -137.3(2)
O18 Na2 O24 Mn2 100.1(2)
Mn3 Na2 O24 Mn2 -130.2(2)
Mn1 Na2 O24 Mn2 113.6(2)
O8 Na2 O24 Mn1 -116.5(2)
O14 Na2 O24 Mn1 116.65(19)
O17 Na2 O24 Mn1 -0.26(15)
O7 Na2 O24 Mn1 -134.1(2)
O13 Na2 O24 Mn1 109.2(2)
O18 Na2 O24 Mn1 -13.4(3)
Mn3 Na2 O24 Mn1 116.3(2)
Mn2 Na2 O24 Mn1 -113.6(2)
O6 Mn7 O25 Mn6 68.2(3)
O5 Mn7 O25 Mn6 -102.4(3)
N10 Mn7 O25 Mn6 146(3)
N16 Mn7 O25 Mn6 164.2(3)
O26 Mn7 O25 Mn6 -17.3(3)
Na1 Mn7 O25 Mn6 -104.8(3)
O6 Mn7 O25 Mn8 -85.6(2)
O5 Mn7 O25 Mn8 103.8(2)
N10 Mn7 O25 Mn8 -8(3)
N16 Mn7 O25 Mn8 10.4(2)
O26 Mn7 O25 Mn8 -171.1(2)
Na1 Mn7 O25 Mn8 101.5(2)
O6 Mn7 O25 Na1 172.99(18)
O5 Mn7 O25 Na1 2.37(19)
N10 Mn7 O25 Na1 -109(3)
N16 Mn7 O25 Na1 -91.03(19)
O26 Mn7 O25 Na1 87.4(2)
O3 Mn6 O25 Mn7 -66.5(3)
O2 Mn6 O25 Mn7 103.5(3)
N11 Mn6 O25 Mn7 -68(4)
N13 Mn6 O25 Mn7 -161.9(3)
Mn8 Mn6 O25 Mn7 -154.1(4)
Na1 Mn6 O25 Mn7 105.8(3)
O3 Mn6 O25 Mn8 87.6(2)
O2 Mn6 O25 Mn8 -102.4(2)
N11 Mn6 O25 Mn8 86(4)
N13 Mn6 O25 Mn8 -7.9(2)
Na1 Mn6 O25 Mn8 -100.2(2)
O3 Mn6 O25 Na1 -172.22(18)
O2 Mn6 O25 Na1 -2.22(18)
N11 Mn6 O25 Na1 -174(4)
N13 Mn6 O25 Na1 92.31(18)
Mn8 Mn6 O25 Na1 100.2(2)
O12 Mn8 O25 Mn7 76.1(2)
O11 Mn8 O25 Mn7 -101.0(2)
N12 Mn8 O25 Mn7 116(5)
N13 Mn8 O25 Mn7 166.6(2)
N16 Mn8 O25 Mn7 -10.1(2)
Mn6 Mn8 O25 Mn7 159.1(3)
Na1 Mn8 O25 Mn7 -101.9(2)
O12 Mn8 O25 Mn6 -83.0(2)
O11 Mn8 O25 Mn6 100.0(2)
N12 Mn8 O25 Mn6 -43(5)
N13 Mn8 O25 Mn6 7.6(2)
N16 Mn8 O25 Mn6 -169.2(2)
Na1 Mn8 O25 Mn6 99.1(2)
O12 Mn8 O25 Na1 177.93(18)
O11 Mn8 O25 Na1 0.91(19)
N12 Mn8 O25 Na1 -142(5)
N13 Mn8 O25 Na1 -91.49(18)
N16 Mn8 O25 Na1 91.71(18)
Mn6 Mn8 O25 Na1 -99.1(2)
O2 Na1 O25 Mn7 -131.1(2)
O5 Na1 O25 Mn7 -2.11(17)
O11 Na1 O25 Mn7 113.7(2)
O10 Na1 O25 Mn7 97.9(2)
O4 Na1 O25 Mn7 -18.6(3)
O1 Na1 O25 Mn7 -133.5(2)
Mn6 Na1 O25 Mn7 -133.0(3)
Mn8 Na1 O25 Mn7 114.5(3)
O2 Na1 O25 Mn6 1.94(16)
O5 Na1 O25 Mn6 130.9(2)
O11 Na1 O25 Mn6 -113.3(2)
O10 Na1 O25 Mn6 -129.1(2)
O4 Na1 O25 Mn6 114.4(2)
O1 Na1 O25 Mn6 -0.4(3)
Mn8 Na1 O25 Mn6 -112.5(2)
Mn7 Na1 O25 Mn6 133.0(3)
O2 Na1 O25 Mn8 114.4(2)
O5 Na1 O25 Mn8 -116.6(2)
O11 Na1 O25 Mn8 -0.80(16)
O10 Na1 O25 Mn8 -16.6(3)
O4 Na1 O25 Mn8 -133.1(2)
O1 Na1 O25 Mn8 112.1(2)
Mn6 Na1 O25 Mn8 112.5(2)
Mn7 Na1 O25 Mn8 -114.5(3)
O25 Mn7 O26 C67 114.6(8)
O6 Mn7 O26 C67 18.1(8)
O5 Mn7 O26 C67 -154.0(8)
N10 Mn7 O26 C67 -64.2(8)
N16 Mn7 O26 C67 119.1(9)
Na1 Mn7 O26 C67 165.3(8)
C71 C33 O27 Mn2 -178.9(8)
O9 Mn2 O27 C33 34.8(6)
O24 Mn2 O27 C33 130.0(6)
O8 Mn2 O27 C33 -138.7(6)
N27 Mn2 O27 C33 -48.5(6)
N7 Mn2 O27 C33 132.1(6)
Na2 Mn2 O27 C33 -178.4(6)
C11 O18 C2 C3 -12.0(10)
Na2 O18 C2 C3 168.8(6)
C11 O18 C2 C1 167.2(6)
Na2 O18 C2 C1 -11.9(7)
C4 C3 C2 O18 178.2(7)
C4 C3 C2 C1 -1.0(11)
O17 C1 C2 O18 3.5(9)
C6 C1 C2 O18 -176.7(6)
O17 C1 C2 C3 -177.2(6)
C6 C1 C2 C3 2.6(10)
O16 Mn4 N1 N2 25.15(15)
O9 Mn4 N1 N2 -68.52(16)
O15 Mn4 N1 N2 141.0(6)
N19 Mn4 N1 N2 120.49(17)
N4 Mn4 N1 N2 -159.96(18)
N1' Mn4 N1 N2 -113.85(9)
O16 Mn4 N1 Mn5 -131.92(14)
O9 Mn4 N1 Mn5 134.41(14)
O15 Mn4 N1 Mn5 -16.0(7)
N19 Mn4 N1 Mn5 -36.58(14)
N4 Mn4 N1 Mn5 42.97(15)
N1' Mn4 N1 Mn5 89.08(9)
O6 Mn5 N1 N2 71.26(18)
O12 Mn5 N1 N2 -147.8(7)
O3 Mn5 N1 N2 -21.56(18)
N19 Mn5 N1 N2 -115.39(19)
N1' Mn5 N1 N2 107.30(10)
N4 Mn5 N1 N2 165.93(19)
O6 Mn5 N1 Mn4 -136.82(14)
O12 Mn5 N1 Mn4 4.2(7)
O3 Mn5 N1 Mn4 130.36(15)
N19 Mn5 N1 Mn4 36.53(15)
N1' Mn5 N1 Mn4 -100.78(11)
N4 Mn5 N1 Mn4 -42.14(15)
Mn4 N1 N2 N3 -24.76(10)
Mn5 N1 N2 N3 119.08(17)
N8' N7 N8 N9 -132(3)
Mn1 N7 N8 N9 -131(3)
Mn2 N7 N8 N9 117(3)
N17' N16 N17 N18 -53(26)
Mn7 N16 N17 N18 -175(100)
Mn8 N16 N17 N18 -36(26)
O6 Mn5 N1' N2' 48.46(16)
O12 Mn5 N1' N2' 157.7(6)
O3 Mn5 N1' N2' -44.14(16)
N19 Mn5 N1' N2' -137.63(16)
N1 Mn5 N1' N2' -95.72(6)
N4 Mn5 N1' N2' 144.68(17)
O6 Mn5 N1' Mn4 -142.95(14)
O12 Mn5 N1' Mn4 -33.7(7)
O3 Mn5 N1' Mn4 124.45(14)
N19 Mn5 N1' Mn4 30.97(15)
N1 Mn5 N1' Mn4 72.88(10)
N4 Mn5 N1' Mn4 -46.72(15)
O16 Mn4 N1' N2' 35.9(2)
O9 Mn4 N1' N2' -58.1(2)
O15 Mn4 N1' N2' -179(49)
N19 Mn4 N1' N2' 130.5(2)
N1 Mn4 N1' N2' 77.10(19)
N4 Mn4 N1' N2' -150.4(3)
O16 Mn4 N1' Mn5 -125.71(13)
O9 Mn4 N1' Mn5 140.28(14)
O15 Mn4 N1' Mn5 19.4(7)
N19 Mn4 N1' Mn5 -31.12(14)
N1 Mn4 N1' Mn5 -84.52(9)
N4 Mn4 N1' Mn5 47.98(15)
Mn5 N1' N2' N3' -170.14(11)
Mn4 N1' N2' N3' 32.0(2)
N8 N7 N8' N9' -20.7(7)
Mn1 N7 N8' N9' 159.9(4)
Mn2 N7 N8' N9' 67.9(7)
N17 N16 N17' N18' -32.6(8)
Mn7 N16 N17' N18' 57.2(11)
Mn8 N16 N17' N18' 157.4(5)
